data_4063872
loop_
_publ_author_name
'Wells, Kyle D.'
'Ferguson, Michael J.'
'McDonald, Robert'
'Cowie, Martin'

_publ_section_title
;
 Ethylene Substitution in a Bis-Ethylene Complex of Rh/Os and Unusual
 Br\/onsted&#x2212;Lowry Basicity of an N-Heterocyclic Carbene
;
_journal_issue 4
_journal_name_full Organometallics
_journal_page_first 815
_journal_paper_doi 10.1021/om101000y
_journal_volume 30
_journal_year 2011
_chemical_formula_moiety 'C112 H101 N2 O4 Os2 P8 Rh2, C F3 O3 S, 3.25(C H2 Cl2)'
_chemical_formula_sum 'C116.25 H107.5 Cl6.5 F3 N2 O7 Os2 P8 Rh2 S'
_chemical_formula_weight 2798.01
_chemical_name_systematic
; 
 ? 
;
_space_group_IT_number 2
_symmetry_cell_setting triclinic
_symmetry_space_group_name_Hall '-P 1'
_symmetry_space_group_name_H-M 'P -1'
_atom_sites_solution_hydrogens geom
_atom_sites_solution_primary direct
_atom_sites_solution_secondary difmap
_audit_creation_method SHELXL-97
_cell_angle_alpha 96.9515(7)
_cell_angle_beta 106.3856(7)
_cell_angle_gamma 111.1406(6)
_cell_formula_units_Z 2
_cell_length_a 15.8631(9)
_cell_length_b 19.6777(11)
_cell_length_c 21.6108(12)
_cell_measurement_reflns_used 9796
_cell_measurement_temperature 173(2)
_cell_measurement_theta_max 27.11
_cell_measurement_theta_min 2.26
_cell_volume 5846.2(6)
_computing_cell_refinement 'Bruker SAINT'
_computing_data_collection 'Bruker APEX2'
_computing_data_reduction 'Bruker SAINT'
_computing_molecular_graphics 'Bruker SHELXTL'
_computing_publication_material 'Bruker SHELXTL'
_computing_structure_refinement 'SHELXL-97 (Sheldrick, 2008)'
_computing_structure_solution 'SHELXS-97 (Sheldrick, 2008)'
_diffrn_ambient_temperature 173(2)
_diffrn_measured_fraction_theta_full 0.994
_diffrn_measured_fraction_theta_max 0.994
_diffrn_measurement_device_type 'Bruker APEX-II CCD'
_diffrn_measurement_method '\w scans'
_diffrn_radiation_monochromator graphite
_diffrn_radiation_source 'fine-focus sealed tube'
_diffrn_radiation_type MoK\a
_diffrn_radiation_wavelength 0.71073
_diffrn_reflns_av_R_equivalents 0.0178
_diffrn_reflns_av_sigmaI/netI 0.0259
_diffrn_reflns_limit_h_max 20
_diffrn_reflns_limit_h_min -20
_diffrn_reflns_limit_k_max 25
_diffrn_reflns_limit_k_min -25
_diffrn_reflns_limit_l_max 27
_diffrn_reflns_limit_l_min -27
_diffrn_reflns_number 50247
_diffrn_reflns_theta_full 27.11
_diffrn_reflns_theta_max 27.11
_diffrn_reflns_theta_min 1.01
_exptl_absorpt_coefficient_mu 2.779
_exptl_absorpt_correction_T_max 0.6679
_exptl_absorpt_correction_T_min 0.3216
_exptl_absorpt_correction_type multi-scan
_exptl_absorpt_process_details 'SADABS (Sheldrick, 2008)'
_exptl_crystal_colour yellow
_exptl_crystal_density_diffrn 1.589
_exptl_crystal_density_method 'not measured'
_exptl_crystal_description block
_exptl_crystal_F_000 2781
_exptl_crystal_size_max 0.53
_exptl_crystal_size_mid 0.30
_exptl_crystal_size_min 0.16
_refine_diff_density_max 1.559
_refine_diff_density_min -1.282
_refine_diff_density_rms 0.120
_refine_ls_extinction_method none
_refine_ls_goodness_of_fit_ref 1.064
_refine_ls_hydrogen_treatment constr
_refine_ls_matrix_type full
_refine_ls_number_parameters 1381
_refine_ls_number_reflns 25659
_refine_ls_number_restraints 28
_refine_ls_restrained_S_all 1.064
_refine_ls_R_factor_all 0.0367
_refine_ls_R_factor_gt 0.0278
_refine_ls_shift/su_max 0.010
_refine_ls_shift/su_mean 0.000
_refine_ls_structure_factor_coef Fsqd
_refine_ls_weighting_details 'calc w=1/[\s^2^(Fo^2^)+(0.0457P)^2^+8.2248P] where P=(Fo^2^+2Fc^2^)/3'
_refine_ls_weighting_scheme calc
_refine_ls_wR_factor_gt 0.0781
_refine_ls_wR_factor_ref 0.0849
_reflns_number_gt 22035
_reflns_number_total 25659
_reflns_threshold_expression I>2\s(I)
_cod_data_source_file om101000y_si_001.cif
_cod_data_source_block 9-trans
_cod_depositor_comments
;
The following automatic conversions were performed:

'_symmetry_cell_setting' value 'Triclinic' changed to 'triclinic'
according to /home/saulius/struct/CIF-dictionaries/cif_core.dic
dictionary named 'cif_core.dic' version 2.4.1 from 2010-06-29.

Automatic conversion script
Id: cif_fix_values 1715 2011-07-08 13:25:40Z adriana 
;
_cod_original_formula_sum 'C116.25 H107.50 Cl6.50 F3 N2 O7 Os2 P8 Rh2 S'
_cod_database_code 4063872

loop_
_symmetry_equiv_pos_as_xyz
'x, y, z'
'-x, -y, -z'

loop_
_atom_site_label
_atom_site_type_symbol
_atom_site_fract_x
_atom_site_fract_y
_atom_site_fract_z
_atom_site_U_iso_or_equiv
_atom_site_adp_type
_atom_site_occupancy
_atom_site_symmetry_multiplicity
_atom_site_calc_flag
_atom_site_refinement_flags
_atom_site_disorder_assembly
_atom_site_disorder_group
Os1 Os 0.203971(9) 0.294176(7) 0.306627(6) 0.02051(4) Uani 1 1 d . . .
Os2 Os 0.098222(9) 0.892461(7) 0.328593(6) 0.01936(4) Uani 1 1 d . . .
Rh1 Rh 0.177882(19) 0.411834(14) 0.258750(13) 0.02010(6) Uani 1 1 d . . .
Rh2 Rh 0.193881(18) 0.819890(13) 0.278217(12) 0.01849(6) Uani 1 1 d . . .
P1 P 0.34778(6) 0.31965(5) 0.28400(4) 0.01999(17) Uani 1 1 d . . .
P2 P 0.31516(6) 0.44550(5) 0.23110(4) 0.02108(17) Uani 1 1 d . . .
P3 P 0.06549(7) 0.25883(5) 0.33604(5) 0.02484(18) Uani 1 1 d . . .
P4 P 0.02970(6) 0.38016(5) 0.27099(4) 0.02226(17) Uani 1 1 d . . .
P5 P -0.02708(6) 0.85780(5) 0.22572(4) 0.02087(17) Uani 1 1 d . . .
P6 P 0.07711(6) 0.77426(5) 0.17328(4) 0.02086(17) Uani 1 1 d . . .
P7 P 0.21411(6) 0.92831(5) 0.43608(4) 0.02131(17) Uani 1 1 d . . .
P8 P 0.32935(6) 0.86956(5) 0.37441(4) 0.01982(16) Uani 1 1 d . . .
O1 O 0.2686(2) 0.44875(14) 0.40146(12) 0.0321(6) Uani 1 1 d . . .
O2 O 0.1000(2) 0.25994(15) 0.15531(13) 0.0361(6) Uani 1 1 d . . .
O3 O 0.0394(2) 0.72176(14) 0.31409(14) 0.0342(6) Uani 1 1 d . . .
O4 O 0.2563(2) 0.98669(15) 0.28014(14) 0.0338(6) Uani 1 1 d . . .
N1 N 0.1702(2) 0.50709(16) 0.23608(16) 0.0282(6) Uani 1 1 d . . .
N2 N 0.2681(2) 0.76676(16) 0.24101(14) 0.0239(6) Uani 1 1 d . . .
H2N H 0.3108 0.7953 0.2260 0.029 Uiso 1 1 calc R . .
C1 C 0.2424(2) 0.39866(19) 0.35513(17) 0.0235(7) Uani 1 1 d . . .
C2 C 0.1361(3) 0.2792(2) 0.21291(18) 0.0286(8) Uani 1 1 d . . .
C3 C 0.0767(3) 0.78625(19) 0.31758(17) 0.0262(7) Uani 1 1 d . . .
C4 C 0.1976(3) 0.9424(2) 0.29377(17) 0.0277(7) Uani 1 1 d . . .
C5 C 0.2659(3) 0.2456(2) 0.3822(2) 0.0316(8) Uani 1 1 d . . .
H5A H 0.3356 0.2577 0.3935 0.038 Uiso 1 1 calc R . .
H5B H 0.2453 0.2457 0.4213 0.038 Uiso 1 1 calc R . .
C6 C 0.2006(3) 0.1866(2) 0.3226(2) 0.0319(8) Uani 1 1 d . . .
H6A H 0.1400 0.1506 0.3253 0.038 Uiso 1 1 calc R . .
H6B H 0.2302 0.1627 0.2974 0.038 Uiso 1 1 calc R . .
C7 C 0.0063(3) 0.9116(2) 0.37962(19) 0.0301(8) Uani 1 1 d . . .
H7A H -0.0640 0.8816 0.3572 0.036 Uiso 1 1 calc R . .
H7B H 0.0288 0.9176 0.4284 0.036 Uiso 1 1 calc R . .
C8 C 0.0497(3) 0.9773(2) 0.35609(18) 0.0291(8) Uani 1 1 d . . .
H8A H 0.0985 1.0233 0.3906 0.035 Uiso 1 1 calc R . .
H8B H 0.0057 0.9872 0.3193 0.035 Uiso 1 1 calc R . .
C10 C 0.3512(3) 0.36822(18) 0.21703(16) 0.0219(7) Uani 1 1 d . . .
H10A H 0.4173 0.3882 0.2156 0.026 Uiso 1 1 calc R . .
H10B H 0.3069 0.3323 0.1737 0.026 Uiso 1 1 calc R . .
C11 C 0.4650(2) 0.37649(18) 0.34937(17) 0.0236(7) Uani 1 1 d . . .
C12 C 0.5489(3) 0.3901(2) 0.33467(18) 0.0297(8) Uani 1 1 d . . .
H12 H 0.5443 0.3692 0.2912 0.036 Uiso 1 1 calc R . .
C13 C 0.6383(3) 0.4336(2) 0.3826(2) 0.0355(9) Uani 1 1 d . . .
H13 H 0.6951 0.4424 0.3722 0.043 Uiso 1 1 calc R . .
C14 C 0.6454(3) 0.4646(2) 0.4459(2) 0.0371(9) Uani 1 1 d . . .
H14 H 0.7070 0.4945 0.4790 0.045 Uiso 1 1 calc R . .
C15 C 0.5629(3) 0.4520(2) 0.46107(19) 0.0338(9) Uani 1 1 d . . .
H15 H 0.5680 0.4735 0.5045 0.041 Uiso 1 1 calc R . .
C16 C 0.4728(3) 0.4081(2) 0.41321(18) 0.0282(8) Uani 1 1 d . . .
H16 H 0.4163 0.3995 0.4239 0.034 Uiso 1 1 calc R . .
C20 C 0.0133(3) 0.32849(19) 0.33442(17) 0.0255(7) Uani 1 1 d . . .
H20A H -0.0567 0.3024 0.3261 0.031 Uiso 1 1 calc R . .
H20B H 0.0436 0.3647 0.3786 0.031 Uiso 1 1 calc R . .
C21 C 0.3640(2) 0.23627(18) 0.25345(18) 0.0240(7) Uani 1 1 d . . .
C22 C 0.3117(3) 0.1931(2) 0.1884(2) 0.0361(9) Uani 1 1 d . . .
H22 H 0.2716 0.2096 0.1582 0.043 Uiso 1 1 calc R . .
C23 C 0.3177(3) 0.1262(2) 0.1674(2) 0.0437(10) Uani 1 1 d . . .
H23 H 0.2817 0.0971 0.1228 0.052 Uiso 1 1 calc R . .
C24 C 0.3756(3) 0.1016(2) 0.2106(2) 0.0408(10) Uani 1 1 d . . .
H24 H 0.3793 0.0556 0.1959 0.049 Uiso 1 1 calc R . .
C25 C 0.4282(3) 0.1440(2) 0.2754(2) 0.0376(9) Uani 1 1 d . . .
H25 H 0.4683 0.1272 0.3053 0.045 Uiso 1 1 calc R . .
C26 C 0.4225(3) 0.2109(2) 0.2968(2) 0.0310(8) Uani 1 1 d . . .
H26 H 0.4588 0.2397 0.3414 0.037 Uiso 1 1 calc R . .
C30 C -0.0396(2) 0.77353(19) 0.17048(17) 0.0251(7) Uani 1 1 d . . .
H30A H -0.0758 0.7284 0.1835 0.030 Uiso 1 1 calc R . .
H30B H -0.0776 0.7700 0.1242 0.030 Uiso 1 1 calc R . .
C31 C 0.2966(3) 0.4700(2) 0.15093(18) 0.0276(8) Uani 1 1 d . . .
C32 C 0.2055(3) 0.4321(3) 0.1018(2) 0.0383(9) Uani 1 1 d . . .
H32 H 0.1553 0.3960 0.1114 0.046 Uiso 1 1 calc R . .
C33 C 0.1866(4) 0.4459(3) 0.0395(2) 0.0484(12) Uani 1 1 d . . .
H33 H 0.1241 0.4194 0.0065 0.058 Uiso 1 1 calc R . .
C34 C 0.2585(4) 0.4981(3) 0.0254(2) 0.0540(13) Uani 1 1 d . . .
H34 H 0.2455 0.5083 -0.0173 0.065 Uiso 1 1 calc R . .
C35 C 0.3499(4) 0.5362(3) 0.0732(2) 0.0528(12) Uani 1 1 d . . .
H35 H 0.3999 0.5717 0.0630 0.063 Uiso 1 1 calc R . .
C36 C 0.3686(3) 0.5225(2) 0.1359(2) 0.0381(9) Uani 1 1 d . . .
H36 H 0.4312 0.5492 0.1687 0.046 Uiso 1 1 calc R . .
C40 C 0.3354(2) 0.94911(18) 0.43222(17) 0.0224(7) Uani 1 1 d . . .
H40A H 0.3580 0.9955 0.4167 0.027 Uiso 1 1 calc R . .
H40B H 0.3817 0.9572 0.4771 0.027 Uiso 1 1 calc R . .
C41 C 0.4223(3) 0.52371(18) 0.29074(17) 0.0250(7) Uani 1 1 d . . .
C42 C 0.4112(3) 0.5707(2) 0.33916(19) 0.0314(8) Uani 1 1 d . . .
H42 H 0.3485 0.5627 0.3393 0.038 Uiso 1 1 calc R . .
C43 C 0.4922(3) 0.6288(2) 0.3868(2) 0.0416(10) Uani 1 1 d . . .
H43 H 0.4848 0.6613 0.4191 0.050 Uiso 1 1 calc R . .
C44 C 0.5831(3) 0.6396(2) 0.3874(2) 0.0465(11) Uani 1 1 d . . .
H44 H 0.6382 0.6786 0.4210 0.056 Uiso 1 1 calc R . .
C45 C 0.5944(3) 0.5943(2) 0.3395(2) 0.0393(9) Uani 1 1 d . . .
H45 H 0.6573 0.6028 0.3394 0.047 Uiso 1 1 calc R . .
C46 C 0.5144(3) 0.5363(2) 0.2916(2) 0.0313(8) Uani 1 1 d . . .
H46 H 0.5227 0.5048 0.2589 0.038 Uiso 1 1 calc R . .
C51 C 0.0853(3) 0.2493(2) 0.4212(2) 0.0341(9) Uani 1 1 d . . .
C52 C 0.1336(3) 0.3139(3) 0.4738(2) 0.0425(10) Uani 1 1 d . . .
H52 H 0.1540 0.3622 0.4648 0.051 Uiso 1 1 calc R . .
C53 C 0.1519(3) 0.3078(4) 0.5393(2) 0.0570(14) Uani 1 1 d . . .
H53 H 0.1828 0.3518 0.5749 0.068 Uiso 1 1 calc R . .
C54 C 0.1253(4) 0.2384(4) 0.5523(3) 0.0687(19) Uani 1 1 d . . .
H54 H 0.1373 0.2344 0.5971 0.082 Uiso 1 1 calc R . .
C55 C 0.0807(4) 0.1735(4) 0.5006(3) 0.0627(16) Uani 1 1 d . . .
H55 H 0.0637 0.1254 0.5100 0.075 Uiso 1 1 calc R . .
C56 C 0.0614(3) 0.1793(3) 0.4358(3) 0.0465(11) Uani 1 1 d . . .
H56 H 0.0314 0.1350 0.4005 0.056 Uiso 1 1 calc R . .
C61 C -0.0417(3) 0.1729(2) 0.2876(2) 0.0321(8) Uani 1 1 d . . .
C62 C -0.1214(3) 0.1519(2) 0.3078(3) 0.0440(11) Uani 1 1 d . . .
H62 H -0.1169 0.1787 0.3491 0.053 Uiso 1 1 calc R . .
C63 C -0.2073(4) 0.0921(3) 0.2680(3) 0.0585(14) Uani 1 1 d . . .
H63 H -0.2616 0.0784 0.2818 0.070 Uiso 1 1 calc R . .
C64 C -0.2141(4) 0.0524(3) 0.2080(3) 0.0588(14) Uani 1 1 d . . .
H64 H -0.2733 0.0120 0.1803 0.071 Uiso 1 1 calc R . .
C65 C -0.1346(3) 0.0717(2) 0.1886(3) 0.0483(11) Uani 1 1 d . . .
H65 H -0.1388 0.0437 0.1480 0.058 Uiso 1 1 calc R . .
C66 C -0.0484(3) 0.1318(2) 0.2282(2) 0.0363(9) Uani 1 1 d . . .
H66 H 0.0060 0.1447 0.2145 0.044 Uiso 1 1 calc R . .
C71 C -0.0664(3) 0.3247(2) 0.19223(18) 0.0272(7) Uani 1 1 d . . .
C72 C -0.1482(3) 0.2620(2) 0.1841(2) 0.0393(9) Uani 1 1 d . . .
H72 H -0.1579 0.2447 0.2217 0.047 Uiso 1 1 calc R . .
C73 C -0.2166(3) 0.2240(3) 0.1209(2) 0.0516(12) Uani 1 1 d . . .
H73 H -0.2725 0.1805 0.1156 0.062 Uiso 1 1 calc R . .
C74 C -0.2043(4) 0.2484(3) 0.0668(2) 0.0570(13) Uani 1 1 d . . .
H74 H -0.2514 0.2222 0.0238 0.068 Uiso 1 1 calc R . .
C75 C -0.1240(4) 0.3108(3) 0.0741(2) 0.0575(13) Uani 1 1 d . . .
H75 H -0.1160 0.3280 0.0360 0.069 Uiso 1 1 calc R . .
C76 C -0.0548(3) 0.3489(3) 0.1360(2) 0.0419(10) Uani 1 1 d . . .
H76 H 0.0011 0.3918 0.1404 0.050 Uiso 1 1 calc R . .
C81 C -0.0020(3) 0.45646(19) 0.29769(18) 0.0267(7) Uani 1 1 d . . .
C82 C 0.0698(3) 0.5191(2) 0.3473(2) 0.0332(8) Uani 1 1 d . . .
H82 H 0.1338 0.5227 0.3642 0.040 Uiso 1 1 calc R . .
C83 C 0.0474(3) 0.5762(2) 0.3719(2) 0.0405(10) Uani 1 1 d . . .
H83 H 0.0960 0.6188 0.4060 0.049 Uiso 1 1 calc R . .
C84 C -0.0452(3) 0.5714(2) 0.3471(2) 0.0436(11) Uani 1 1 d . . .
H84 H -0.0604 0.6105 0.3644 0.052 Uiso 1 1 calc R . .
C85 C -0.1157(3) 0.5103(3) 0.2973(2) 0.0458(11) Uani 1 1 d . . .
H85 H -0.1793 0.5074 0.2800 0.055 Uiso 1 1 calc R . .
C86 C -0.0942(3) 0.4528(2) 0.2725(2) 0.0373(9) Uani 1 1 d . . .
H86 H -0.1431 0.4108 0.2380 0.045 Uiso 1 1 calc R . .
C91 C -0.0201(3) 0.92383(19) 0.17261(17) 0.0249(7) Uani 1 1 d . . .
C92 C 0.0527(3) 0.9962(2) 0.19455(19) 0.0287(8) Uani 1 1 d . . .
H92 H 0.0969 1.0135 0.2391 0.034 Uiso 1 1 calc R . .
C93 C 0.0615(3) 1.0434(2) 0.1517(2) 0.0382(9) Uani 1 1 d . . .
H93 H 0.1118 1.0927 0.1670 0.046 Uiso 1 1 calc R . .
C94 C -0.0028(4) 1.0190(3) 0.0869(2) 0.0444(11) Uani 1 1 d . . .
H94 H 0.0041 1.0511 0.0575 0.053 Uiso 1 1 calc R . .
C95 C -0.0766(4) 0.9480(3) 0.0650(2) 0.0452(11) Uani 1 1 d . . .
H95 H -0.1212 0.9317 0.0206 0.054 Uiso 1 1 calc R . .
C96 C -0.0865(3) 0.9002(2) 0.10719(19) 0.0336(8) Uani 1 1 d . . .
H96 H -0.1382 0.8515 0.0919 0.040 Uiso 1 1 calc R . .
C101 C -0.1502(3) 0.8261(2) 0.22687(17) 0.0263(7) Uani 1 1 d . . .
C102 C -0.1888(3) 0.7600(2) 0.2459(2) 0.0388(9) Uani 1 1 d . . .
H102 H -0.1495 0.7342 0.2605 0.047 Uiso 1 1 calc R . .
C103 C -0.2827(4) 0.7312(3) 0.2439(2) 0.0517(12) Uani 1 1 d . . .
H103 H -0.3085 0.6850 0.2555 0.062 Uiso 1 1 calc R . .
C104 C -0.3394(3) 0.7698(3) 0.2251(3) 0.0540(13) Uani 1 1 d . . .
H104 H -0.4045 0.7500 0.2233 0.065 Uiso 1 1 calc R . .
C105 C -0.3015(4) 0.8365(3) 0.2092(3) 0.0540(13) Uani 1 1 d . . .
H105 H -0.3399 0.8637 0.1977 0.065 Uiso 1 1 calc R . .
C106 C -0.2070(3) 0.8654(2) 0.2098(2) 0.0387(9) Uani 1 1 d . . .
H106 H -0.1816 0.9118 0.1984 0.046 Uiso 1 1 calc R . .
C111 C 0.0450(3) 0.67654(19) 0.13420(16) 0.0254(7) Uani 1 1 d . . .
C112 C -0.0223(3) 0.6172(2) 0.14730(18) 0.0314(8) Uani 1 1 d . . .
H112 H -0.0591 0.6268 0.1724 0.038 Uiso 1 1 calc R . .
C113 C -0.0358(3) 0.5433(2) 0.1235(2) 0.0391(10) Uani 1 1 d . . .
H113 H -0.0820 0.5026 0.1320 0.047 Uiso 1 1 calc R . .
C114 C 0.0181(4) 0.5299(2) 0.08774(19) 0.0418(11) Uani 1 1 d . . .
H114 H 0.0092 0.4797 0.0720 0.050 Uiso 1 1 calc R . .
C115 C 0.0848(3) 0.5879(2) 0.07432(19) 0.0391(10) Uani 1 1 d . . .
H115 H 0.1214 0.5775 0.0495 0.047 Uiso 1 1 calc R . .
C116 C 0.0986(3) 0.6615(2) 0.09698(18) 0.0314(8) Uani 1 1 d . . .
H116 H 0.1442 0.7016 0.0873 0.038 Uiso 1 1 calc R . .
C121 C 0.1077(3) 0.8232(2) 0.11104(17) 0.0264(7) Uani 1 1 d . . .
C122 C 0.1973(3) 0.8818(2) 0.1273(2) 0.0374(9) Uani 1 1 d . . .
H122 H 0.2427 0.8974 0.1713 0.045 Uiso 1 1 calc R . .
C123 C 0.2213(4) 0.9180(3) 0.0793(2) 0.0498(12) Uani 1 1 d . . .
H123 H 0.2827 0.9586 0.0910 0.060 Uiso 1 1 calc R . .
C124 C 0.1566(4) 0.8952(3) 0.0150(2) 0.0505(12) Uani 1 1 d . . .
H124 H 0.1734 0.9196 -0.0179 0.061 Uiso 1 1 calc R . .
C125 C 0.0670(4) 0.8366(3) -0.0013(2) 0.0439(10) Uani 1 1 d . . .
H125 H 0.0220 0.8209 -0.0455 0.053 Uiso 1 1 calc R . .
C126 C 0.0426(3) 0.8010(2) 0.04592(19) 0.0341(8) Uani 1 1 d . . .
H126 H -0.0192 0.7608 0.0341 0.041 Uiso 1 1 calc R . .
C131 C 0.2354(3) 1.0137(2) 0.49402(18) 0.0275(7) Uani 1 1 d . . .
C132 C 0.2826(3) 1.0839(2) 0.4830(2) 0.0330(8) Uani 1 1 d . . .
H132 H 0.3018 1.0866 0.4452 0.040 Uiso 1 1 calc R . .
C133 C 0.3014(3) 1.1495(2) 0.5267(2) 0.0440(11) Uani 1 1 d . . .
H133 H 0.3354 1.1969 0.5197 0.053 Uiso 1 1 calc R . .
C134 C 0.2708(4) 1.1458(3) 0.5805(2) 0.0479(12) Uani 1 1 d . . .
H134 H 0.2845 1.1909 0.6109 0.057 Uiso 1 1 calc R . .
C135 C 0.2202(4) 1.0769(3) 0.5905(2) 0.0470(11) Uani 1 1 d . . .
H135 H 0.1971 1.0747 0.6266 0.056 Uiso 1 1 calc R . .
C136 C 0.2029(3) 1.0104(2) 0.54738(19) 0.0361(9) Uani 1 1 d . . .
H136 H 0.1691 0.9631 0.5546 0.043 Uiso 1 1 calc R . .
C141 C 0.2024(3) 0.86075(19) 0.48793(17) 0.0246(7) Uani 1 1 d . . .
C142 C 0.1163(3) 0.7982(2) 0.47161(18) 0.0268(7) Uani 1 1 d . . .
H142 H 0.0623 0.7912 0.4342 0.032 Uiso 1 1 calc R . .
C143 C 0.1083(3) 0.7455(2) 0.5097(2) 0.0332(8) Uani 1 1 d . . .
H143 H 0.0489 0.7028 0.4985 0.040 Uiso 1 1 calc R . .
C144 C 0.1872(3) 0.7555(2) 0.5640(2) 0.0378(9) Uani 1 1 d . . .
H144 H 0.1827 0.7186 0.5890 0.045 Uiso 1 1 calc R . .
C145 C 0.2722(3) 0.8188(2) 0.5818(2) 0.0374(9) Uani 1 1 d . . .
H145 H 0.3256 0.8263 0.6198 0.045 Uiso 1 1 calc R . .
C146 C 0.2800(3) 0.8716(2) 0.54430(19) 0.0329(8) Uani 1 1 d . . .
H146 H 0.3386 0.9154 0.5570 0.039 Uiso 1 1 calc R . .
C151 C 0.3602(3) 0.81176(19) 0.42941(17) 0.0235(7) Uani 1 1 d . . .
C152 C 0.2943(3) 0.73902(19) 0.42070(18) 0.0269(7) Uani 1 1 d . . .
H152 H 0.2334 0.7188 0.3856 0.032 Uiso 1 1 calc R . .
C153 C 0.3174(3) 0.6957(2) 0.4634(2) 0.0358(9) Uani 1 1 d . . .
H153 H 0.2723 0.6458 0.4574 0.043 Uiso 1 1 calc R . .
C154 C 0.4057(3) 0.7249(2) 0.5145(2) 0.0359(9) Uani 1 1 d . . .
H154 H 0.4212 0.6952 0.5436 0.043 Uiso 1 1 calc R . .
C155 C 0.4720(3) 0.7978(2) 0.5233(2) 0.0349(9) Uani 1 1 d . . .
H155 H 0.5327 0.8182 0.5586 0.042 Uiso 1 1 calc R . .
C156 C 0.4493(3) 0.8406(2) 0.48058(18) 0.0300(8) Uani 1 1 d . . .
H156 H 0.4950 0.8902 0.4863 0.036 Uiso 1 1 calc R . .
C161 C 0.4353(2) 0.90737(19) 0.35038(17) 0.0237(7) Uani 1 1 d . . .
C162 C 0.4832(3) 0.8619(2) 0.34029(19) 0.0312(8) Uani 1 1 d . . .
H162 H 0.4685 0.8163 0.3542 0.037 Uiso 1 1 calc R . .
C163 C 0.5517(3) 0.8827(2) 0.3103(2) 0.0404(10) Uani 1 1 d . . .
H163 H 0.5835 0.8513 0.3037 0.049 Uiso 1 1 calc R . .
C164 C 0.5740(3) 0.9485(3) 0.2900(3) 0.0456(11) Uani 1 1 d . . .
H164 H 0.6200 0.9620 0.2684 0.055 Uiso 1 1 calc R . .
C165 C 0.5289(3) 0.9949(2) 0.3012(2) 0.0449(11) Uani 1 1 d . . .
H165 H 0.5456 1.0412 0.2885 0.054 Uiso 1 1 calc R . .
C166 C 0.4598(3) 0.9743(2) 0.3308(2) 0.0316(8) Uani 1 1 d . . .
H166 H 0.4288 1.0062 0.3377 0.038 Uiso 1 1 calc R . .
C171 C 0.1822(3) 0.5695(2) 0.24345(17) 0.0246(7) Uani 1 1 d . . .
C172 C 0.1932(3) 0.64345(19) 0.25288(17) 0.0255(7) Uani 1 1 d . . .
H17A H 0.1525 0.6577 0.2714 0.031 Uiso 1 1 calc R . .
C173 C 0.2617(3) 0.69746(19) 0.23623(17) 0.0257(7) Uani 1 1 d . . .
C174 C 0.3309(3) 0.6770(2) 0.2104(2) 0.0374(9) Uani 1 1 d . . .
H17B H 0.3712 0.7202 0.1981 0.045 Uiso 1 1 calc R . .
H17C H 0.2942 0.6343 0.1712 0.045 Uiso 1 1 calc R . .
H17D H 0.3721 0.6634 0.2452 0.045 Uiso 1 1 calc R . .
S1A S 0.3805(2) 0.5691(2) 0.82644(14) 0.0940(10) Uani 0.65 1 d PD A 1
F91A F 0.4100(7) 0.4526(5) 0.8662(6) 0.132(4) Uani 0.65 1 d PD A 1
F92A F 0.2752(8) 0.4612(8) 0.8632(7) 0.163(5) Uani 0.65 1 d PD A 1
F93A F 0.4129(7) 0.5313(6) 0.9402(4) 0.138(3) Uani 0.65 1 d PD A 1
O91A O 0.3218(8) 0.6040(7) 0.8330(8) 0.162(6) Uani 0.65 1 d PD A 1
O92A O 0.4753(6) 0.6057(6) 0.8425(4) 0.099(3) Uani 0.65 1 d PD A 1
O93A O 0.3389(6) 0.5137(7) 0.7610(3) 0.138(4) Uani 0.65 1 d PD A 1
C90A C 0.3686(16) 0.4997(8) 0.8771(9) 0.114(5) Uani 0.65 1 d PD A 1
S1B S 0.3949(4) 0.5918(4) 0.8667(2) 0.0940(10) Uani 0.35 1 d PD B 2
F91B F 0.2927(14) 0.4529(9) 0.8753(11) 0.132(4) Uani 0.35 1 d PD B 2
F92B F 0.4385(13) 0.4795(8) 0.8740(11) 0.163(5) Uani 0.35 1 d PD B 2
F93B F 0.3159(11) 0.4571(6) 0.7863(5) 0.138(3) Uani 0.35 1 d PD B 2
O91B O 0.4728(11) 0.6238(9) 0.8481(10) 0.162(6) Uani 0.35 1 d PD B 2
O92B O 0.3123(8) 0.5983(8) 0.8415(6) 0.099(3) Uani 0.35 1 d PD B 2
O93B O 0.4232(9) 0.6052(8) 0.9402(4) 0.138(4) Uani 0.35 1 d PD B 2
C90B C 0.3589(18) 0.4894(8) 0.8494(10) 0.114(5) Uani 0.35 1 d PD B 2
Cl1S Cl 0.23003(12) 0.26404(9) 0.03443(7) 0.0744(4) Uani 1 1 d . . .
Cl2S Cl 0.32046(18) 0.31110(14) -0.06073(10) 0.1180(8) Uani 1 1 d . . .
Cl3S Cl 0.4073(3) 0.85452(18) 0.8163(2) 0.1800(17) Uani 1 1 d . . .
Cl4S Cl 0.31318(19) 0.7165(2) 0.71451(13) 0.1506(13) Uani 1 1 d . . .
Cl5S Cl 0.1072(4) 0.5264(5) 0.5240(4) 0.159(3) Uani 0.50 1 d P C -1
Cl6S Cl -0.0735(3) 0.5327(3) 0.4957(2) 0.0845(12) Uani 0.50 1 d P C -1
Cl7S Cl 0.4192(9) 0.7473(7) 0.0677(6) 0.139(4) Uiso 0.25 1 d PD D 1
Cl8S Cl 0.5324(11) 0.8119(8) -0.0099(7) 0.188(6) Uiso 0.25 1 d PD D 1
Cl9S Cl 0.6135(9) 1.0210(6) 0.0243(7) 0.153(3) Uiso 0.25 1 d PD E 2
Cl10 Cl 0.6674(9) 0.8970(6) 0.0251(7) 0.153(3) Uiso 0.25 1 d PD E 2
Cl11 Cl 0.4522(13) 0.8046(8) 0.0777(9) 0.203(5) Uiso 0.25 1 d PD F 2
Cl12 Cl 0.4856(13) 0.9581(8) 0.1226(9) 0.203(5) Uiso 0.25 1 d PD F 2
C1S C 0.3296(4) 0.3317(3) 0.0215(3) 0.0727(17) Uani 1 1 d . . .
H1SA H 0.3312 0.3824 0.0338 0.087 Uiso 1 1 calc R . .
H1SB H 0.3906 0.3320 0.0505 0.087 Uiso 1 1 calc R . .
C2S C 0.3937(6) 0.7620(5) 0.7972(4) 0.109(3) Uani 1 1 d . . .
H2SA H 0.3683 0.7351 0.8283 0.130 Uiso 1 1 calc R . .
H2SB H 0.4572 0.7610 0.8021 0.130 Uiso 1 1 calc R . .
C3S C -0.0281(12) 0.4676(8) 0.4750(7) 0.083(5) Uani 0.50 1 d P C -1
H3SA H -0.0417 0.4536 0.4265 0.099 Uiso 0.50 1 calc PR C -1
H3SB H -0.0538 0.4217 0.4905 0.099 Uiso 0.50 1 calc PR C -1
C4S C 0.4466(18) 0.7275(7) -0.0044(10) 0.090(8) Uiso 0.25 1 d PD D 1
H4SA H 0.3874 0.7077 -0.0445 0.109 Uiso 0.25 1 calc PR D 1
H4SB H 0.4733 0.6892 -0.0016 0.109 Uiso 0.25 1 calc PR D 1
C5S C 0.5695(10) 0.9222(7) -0.003(2) 0.153(3) Uiso 0.25 1 d PD E 2
H5SA H 0.5186 0.8969 0.0144 0.184 Uiso 0.25 1 calc PR E 2
H5SB H 0.5412 0.9065 -0.0527 0.184 Uiso 0.25 1 calc PR E 2
C6S C 0.423(4) 0.8650(10) 0.127(3) 0.203(5) Uiso 0.25 1 d PD F 2
H6SA H 0.4429 0.8612 0.1739 0.244 Uiso 0.25 1 calc PR F 2
H6SB H 0.3528 0.8506 0.1104 0.244 Uiso 0.25 1 calc PR F 2

loop_
_atom_site_aniso_label
_atom_site_aniso_U_11
_atom_site_aniso_U_22
_atom_site_aniso_U_33
_atom_site_aniso_U_23
_atom_site_aniso_U_13
_atom_site_aniso_U_12
Os1 0.02250(7) 0.01880(6) 0.02181(7) 0.00665(5) 0.00719(5) 0.01026(5)
Os2 0.02181(7) 0.01902(6) 0.01818(7) 0.00372(5) 0.00564(5) 0.01082(5)
Rh1 0.02213(13) 0.01772(12) 0.02102(12) 0.00514(9) 0.00604(10) 0.00997(10)
Rh2 0.02151(13) 0.01670(11) 0.01745(12) 0.00327(9) 0.00450(10) 0.01024(10)
P1 0.0216(4) 0.0181(4) 0.0190(4) 0.0035(3) 0.0044(3) 0.0092(3)
P2 0.0246(4) 0.0188(4) 0.0201(4) 0.0052(3) 0.0066(3) 0.0101(3)
P3 0.0271(5) 0.0223(4) 0.0288(5) 0.0092(4) 0.0117(4) 0.0119(4)
P4 0.0231(4) 0.0204(4) 0.0227(4) 0.0040(3) 0.0062(4) 0.0102(3)
P5 0.0215(4) 0.0200(4) 0.0211(4) 0.0045(3) 0.0054(3) 0.0104(3)
P6 0.0248(4) 0.0185(4) 0.0179(4) 0.0021(3) 0.0036(3) 0.0113(3)
P7 0.0236(4) 0.0206(4) 0.0185(4) 0.0027(3) 0.0057(3) 0.0099(3)
P8 0.0212(4) 0.0180(4) 0.0198(4) 0.0046(3) 0.0048(3) 0.0095(3)
O1 0.0372(15) 0.0306(13) 0.0225(13) -0.0001(11) 0.0048(11) 0.0139(12)
O2 0.0371(16) 0.0344(14) 0.0260(14) 0.0014(11) 0.0026(12) 0.0113(12)
O3 0.0422(16) 0.0234(13) 0.0392(15) 0.0106(11) 0.0180(13) 0.0123(12)
O4 0.0328(15) 0.0346(14) 0.0382(15) 0.0156(12) 0.0168(12) 0.0132(12)
N1 0.0310(17) 0.0249(15) 0.0364(17) 0.0114(13) 0.0164(14) 0.0155(13)
N2 0.0261(15) 0.0212(13) 0.0265(15) 0.0041(11) 0.0101(12) 0.0121(12)
C1 0.0209(17) 0.0268(17) 0.0227(17) 0.0068(14) 0.0067(14) 0.0103(14)
C2 0.0275(19) 0.0290(18) 0.0274(19) 0.0070(15) 0.0081(15) 0.0110(15)
C3 0.0329(19) 0.0249(17) 0.0190(16) 0.0045(13) 0.0041(14) 0.0143(15)
C4 0.0241(18) 0.0365(19) 0.0223(17) 0.0080(15) 0.0066(14) 0.0133(16)
C5 0.031(2) 0.039(2) 0.037(2) 0.0231(17) 0.0153(17) 0.0209(17)
C6 0.035(2) 0.0258(18) 0.046(2) 0.0175(16) 0.0208(18) 0.0179(16)
C7 0.030(2) 0.039(2) 0.0275(18) 0.0064(15) 0.0134(16) 0.0193(17)
C8 0.034(2) 0.0306(18) 0.0251(18) 0.0024(14) 0.0060(15) 0.0216(16)
C10 0.0258(17) 0.0214(15) 0.0197(16) 0.0063(12) 0.0069(13) 0.0114(14)
C11 0.0244(17) 0.0203(15) 0.0224(16) 0.0044(13) 0.0038(14) 0.0090(14)
C12 0.030(2) 0.0310(18) 0.0245(18) 0.0049(15) 0.0087(15) 0.0101(16)
C13 0.028(2) 0.037(2) 0.036(2) 0.0084(17) 0.0088(17) 0.0091(17)
C14 0.029(2) 0.034(2) 0.032(2) -0.0003(16) -0.0024(17) 0.0078(17)
C15 0.036(2) 0.034(2) 0.0253(18) -0.0013(15) 0.0018(16) 0.0178(17)
C16 0.031(2) 0.0284(18) 0.0251(18) 0.0038(14) 0.0043(15) 0.0179(16)
C20 0.0286(19) 0.0259(17) 0.0236(17) 0.0059(14) 0.0090(15) 0.0133(15)
C21 0.0233(17) 0.0204(15) 0.0298(18) 0.0066(13) 0.0107(14) 0.0094(13)
C22 0.040(2) 0.0297(19) 0.036(2) 0.0018(16) 0.0060(18) 0.0192(18)
C23 0.050(3) 0.034(2) 0.040(2) -0.0064(18) 0.009(2) 0.020(2)
C24 0.043(2) 0.0240(18) 0.058(3) 0.0051(18) 0.019(2) 0.0168(18)
C25 0.041(2) 0.0299(19) 0.052(3) 0.0151(18) 0.017(2) 0.0231(18)
C26 0.035(2) 0.0286(18) 0.035(2) 0.0107(15) 0.0127(17) 0.0170(16)
C30 0.0235(17) 0.0223(16) 0.0246(17) 0.0007(13) 0.0026(14) 0.0103(14)
C31 0.040(2) 0.0286(18) 0.0250(17) 0.0100(14) 0.0143(16) 0.0233(16)
C32 0.042(2) 0.050(2) 0.031(2) 0.0133(18) 0.0118(18) 0.028(2)
C33 0.052(3) 0.075(3) 0.028(2) 0.015(2) 0.009(2) 0.040(3)
C34 0.077(4) 0.080(4) 0.030(2) 0.025(2) 0.022(2) 0.053(3)
C35 0.075(4) 0.060(3) 0.048(3) 0.034(2) 0.038(3) 0.035(3)
C36 0.046(2) 0.040(2) 0.035(2) 0.0144(18) 0.0175(19) 0.022(2)
C40 0.0227(17) 0.0195(15) 0.0230(16) 0.0038(13) 0.0060(14) 0.0086(13)
C41 0.0277(18) 0.0203(16) 0.0258(17) 0.0095(13) 0.0089(15) 0.0080(14)
C42 0.031(2) 0.0275(18) 0.033(2) 0.0026(15) 0.0106(16) 0.0116(16)
C43 0.044(2) 0.028(2) 0.042(2) -0.0057(17) 0.011(2) 0.0108(18)
C44 0.036(2) 0.028(2) 0.052(3) -0.0074(19) 0.005(2) 0.0018(18)
C45 0.027(2) 0.0291(19) 0.053(3) 0.0058(18) 0.0108(19) 0.0056(16)
C46 0.031(2) 0.0240(17) 0.036(2) 0.0063(15) 0.0122(17) 0.0088(15)
C51 0.033(2) 0.050(2) 0.035(2) 0.0229(18) 0.0199(17) 0.0241(19)
C52 0.035(2) 0.066(3) 0.035(2) 0.021(2) 0.0161(19) 0.025(2)
C53 0.038(3) 0.106(4) 0.034(2) 0.021(3) 0.012(2) 0.038(3)
C54 0.052(3) 0.143(6) 0.054(3) 0.066(4) 0.034(3) 0.062(4)
C55 0.056(3) 0.104(5) 0.076(4) 0.069(4) 0.045(3) 0.055(3)
C56 0.047(3) 0.062(3) 0.062(3) 0.041(2) 0.036(2) 0.036(2)
C61 0.0277(19) 0.0212(17) 0.046(2) 0.0062(16) 0.0144(17) 0.0082(15)
C62 0.037(2) 0.031(2) 0.067(3) 0.010(2) 0.028(2) 0.0114(18)
C63 0.039(3) 0.035(2) 0.102(4) 0.010(3) 0.039(3) 0.008(2)
C64 0.038(3) 0.030(2) 0.091(4) -0.005(2) 0.020(3) 0.0036(19)
C65 0.038(2) 0.029(2) 0.067(3) -0.004(2) 0.016(2) 0.0089(18)
C66 0.034(2) 0.0248(18) 0.050(2) 0.0048(17) 0.0163(19) 0.0112(16)
C71 0.0282(19) 0.0272(17) 0.0256(18) 0.0023(14) 0.0065(15) 0.0144(15)
C72 0.031(2) 0.042(2) 0.035(2) 0.0078(18) 0.0070(18) 0.0092(18)
C73 0.034(2) 0.046(3) 0.050(3) 0.001(2) 0.003(2) 0.002(2)
C74 0.054(3) 0.059(3) 0.034(2) -0.008(2) -0.006(2) 0.020(3)
C75 0.061(3) 0.071(3) 0.027(2) 0.010(2) 0.005(2) 0.020(3)
C76 0.040(2) 0.045(2) 0.029(2) 0.0080(18) 0.0053(18) 0.0104(19)
C81 0.0325(19) 0.0237(16) 0.0316(19) 0.0095(14) 0.0153(16) 0.0161(15)
C82 0.034(2) 0.0272(18) 0.038(2) 0.0039(16) 0.0155(17) 0.0107(16)
C83 0.044(2) 0.0278(19) 0.053(3) 0.0041(18) 0.029(2) 0.0116(18)
C84 0.059(3) 0.032(2) 0.060(3) 0.016(2) 0.037(2) 0.027(2)
C85 0.044(3) 0.050(3) 0.058(3) 0.015(2) 0.021(2) 0.033(2)
C86 0.036(2) 0.037(2) 0.040(2) 0.0072(17) 0.0093(18) 0.0193(18)
C91 0.0290(18) 0.0259(17) 0.0253(17) 0.0081(14) 0.0106(15) 0.0159(15)
C92 0.0302(19) 0.0289(18) 0.0328(19) 0.0118(15) 0.0121(16) 0.0168(16)
C93 0.039(2) 0.035(2) 0.054(3) 0.0222(19) 0.025(2) 0.0200(18)
C94 0.067(3) 0.048(3) 0.045(3) 0.030(2) 0.032(2) 0.038(2)
C95 0.068(3) 0.057(3) 0.024(2) 0.0157(19) 0.013(2) 0.041(3)
C96 0.042(2) 0.0320(19) 0.0267(19) 0.0062(15) 0.0069(17) 0.0197(18)
C101 0.0210(17) 0.0298(18) 0.0237(17) 0.0012(14) 0.0063(14) 0.0085(14)
C102 0.033(2) 0.040(2) 0.040(2) 0.0126(18) 0.0140(18) 0.0105(18)
C103 0.046(3) 0.052(3) 0.052(3) 0.012(2) 0.026(2) 0.007(2)
C104 0.029(2) 0.067(3) 0.057(3) 0.000(3) 0.020(2) 0.012(2)
C105 0.041(3) 0.068(3) 0.066(3) 0.014(3) 0.024(2) 0.034(3)
C106 0.034(2) 0.042(2) 0.046(2) 0.0087(19) 0.0156(19) 0.0219(19)
C111 0.0337(19) 0.0206(16) 0.0180(16) 0.0012(13) 0.0001(14) 0.0149(15)
C112 0.038(2) 0.0246(17) 0.0268(18) 0.0042(14) 0.0032(16) 0.0146(16)
C113 0.048(3) 0.0207(17) 0.032(2) 0.0022(15) -0.0023(18) 0.0096(17)
C114 0.068(3) 0.0264(19) 0.0253(19) -0.0023(15) 0.002(2) 0.028(2)
C115 0.061(3) 0.039(2) 0.0232(19) 0.0019(16) 0.0087(19) 0.033(2)
C116 0.045(2) 0.0311(19) 0.0220(17) 0.0045(14) 0.0088(16) 0.0231(18)
C121 0.035(2) 0.0264(17) 0.0212(17) 0.0050(13) 0.0098(15) 0.0172(15)
C122 0.044(2) 0.032(2) 0.0255(19) 0.0033(15) 0.0072(17) 0.0087(18)
C123 0.063(3) 0.036(2) 0.038(2) 0.0079(19) 0.022(2) 0.003(2)
C124 0.083(4) 0.041(2) 0.032(2) 0.0171(19) 0.025(2) 0.025(2)
C125 0.060(3) 0.047(2) 0.025(2) 0.0117(18) 0.0065(19) 0.028(2)
C126 0.037(2) 0.036(2) 0.0272(19) 0.0078(16) 0.0051(16) 0.0174(17)
C131 0.0275(19) 0.0281(17) 0.0247(17) -0.0006(14) 0.0050(15) 0.0145(15)
C132 0.034(2) 0.0284(18) 0.032(2) 0.0019(15) 0.0060(17) 0.0146(16)
C133 0.049(3) 0.031(2) 0.045(2) -0.0029(18) 0.002(2) 0.023(2)
C134 0.058(3) 0.045(3) 0.037(2) -0.0081(19) 0.001(2) 0.036(2)
C135 0.059(3) 0.065(3) 0.026(2) 0.001(2) 0.012(2) 0.042(3)
C136 0.042(2) 0.041(2) 0.029(2) 0.0046(17) 0.0116(18) 0.0230(19)
C141 0.0277(18) 0.0274(17) 0.0214(16) 0.0064(13) 0.0095(14) 0.0138(15)
C142 0.0292(19) 0.0309(18) 0.0244(17) 0.0074(14) 0.0114(15) 0.0153(15)
C143 0.035(2) 0.0334(19) 0.035(2) 0.0108(16) 0.0189(17) 0.0130(17)
C144 0.049(3) 0.041(2) 0.037(2) 0.0222(18) 0.021(2) 0.026(2)
C145 0.039(2) 0.049(2) 0.028(2) 0.0162(18) 0.0092(17) 0.023(2)
C146 0.033(2) 0.038(2) 0.0268(19) 0.0107(16) 0.0083(16) 0.0138(17)
C151 0.0268(18) 0.0222(16) 0.0228(16) 0.0070(13) 0.0075(14) 0.0123(14)
C152 0.0269(18) 0.0246(17) 0.0241(17) 0.0047(14) 0.0047(14) 0.0089(14)
C153 0.040(2) 0.0243(18) 0.037(2) 0.0128(16) 0.0085(18) 0.0092(16)
C154 0.043(2) 0.034(2) 0.033(2) 0.0157(17) 0.0082(18) 0.0206(18)
C155 0.029(2) 0.039(2) 0.032(2) 0.0124(17) 0.0007(16) 0.0137(17)
C156 0.0273(19) 0.0273(18) 0.0298(19) 0.0096(15) 0.0042(15) 0.0091(15)
C161 0.0204(17) 0.0236(16) 0.0238(17) 0.0045(13) 0.0049(14) 0.0083(13)
C162 0.031(2) 0.0312(19) 0.036(2) 0.0102(16) 0.0125(17) 0.0160(16)
C163 0.034(2) 0.042(2) 0.054(3) 0.010(2) 0.020(2) 0.0228(19)
C164 0.036(2) 0.043(2) 0.065(3) 0.014(2) 0.032(2) 0.0125(19)
C165 0.045(3) 0.034(2) 0.065(3) 0.019(2) 0.031(2) 0.0139(19)
C166 0.031(2) 0.0265(18) 0.042(2) 0.0109(16) 0.0155(17) 0.0139(16)
C171 0.0276(18) 0.0286(18) 0.0208(16) 0.0082(13) 0.0081(14) 0.0149(15)
C172 0.0324(19) 0.0239(16) 0.0251(17) 0.0052(13) 0.0093(15) 0.0178(15)
C173 0.0279(18) 0.0249(17) 0.0230(17) 0.0029(13) 0.0041(14) 0.0140(15)
C174 0.041(2) 0.032(2) 0.050(2) 0.0084(18) 0.024(2) 0.0209(18)
S1A 0.0631(14) 0.191(3) 0.0705(18) 0.071(2) 0.0421(16) 0.0729(18)
F91A 0.121(7) 0.140(7) 0.193(10) 0.090(7) 0.082(7) 0.083(6)
F92A 0.111(7) 0.243(12) 0.164(9) 0.090(8) 0.093(7) 0.059(7)
F93A 0.169(8) 0.214(9) 0.089(5) 0.078(5) 0.072(5) 0.110(7)
O91A 0.093(8) 0.116(8) 0.244(15) 0.013(8) -0.004(8) 0.065(7)
O92A 0.054(4) 0.186(10) 0.062(4) 0.049(5) 0.041(4) 0.034(5)
O93A 0.086(5) 0.290(13) 0.054(4) 0.033(6) 0.034(4) 0.093(7)
C90A 0.144(10) 0.162(10) 0.138(17) 0.085(11) 0.128(13) 0.101(9)
S1B 0.0631(14) 0.191(3) 0.0705(18) 0.071(2) 0.0421(16) 0.0729(18)
F91B 0.121(7) 0.140(7) 0.193(10) 0.090(7) 0.082(7) 0.083(6)
F92B 0.111(7) 0.243(12) 0.164(9) 0.090(8) 0.093(7) 0.059(7)
F93B 0.169(8) 0.214(9) 0.089(5) 0.078(5) 0.072(5) 0.110(7)
O91B 0.093(8) 0.116(8) 0.244(15) 0.013(8) -0.004(8) 0.065(7)
O92B 0.054(4) 0.186(10) 0.062(4) 0.049(5) 0.041(4) 0.034(5)
O93B 0.086(5) 0.290(13) 0.054(4) 0.033(6) 0.034(4) 0.093(7)
C90B 0.144(10) 0.162(10) 0.138(17) 0.085(11) 0.128(13) 0.101(9)
Cl1S 0.0841(11) 0.0716(9) 0.0414(7) -0.0055(6) 0.0052(7) 0.0226(8)
Cl2S 0.1188(17) 0.1251(17) 0.0626(11) 0.0076(11) 0.0285(11) 0.0061(14)
Cl3S 0.198(3) 0.166(3) 0.336(5) 0.155(3) 0.215(4) 0.128(2)
Cl4S 0.1150(18) 0.288(4) 0.1114(18) 0.118(2) 0.0577(15) 0.116(2)
Cl5S 0.097(4) 0.219(7) 0.145(5) 0.120(6) 0.019(4) 0.042(5)
Cl6S 0.107(3) 0.125(3) 0.075(2) 0.046(2) 0.060(2) 0.079(3)
C1S 0.067(4) 0.068(4) 0.055(3) -0.017(3) 0.001(3) 0.024(3)
C2S 0.109(6) 0.148(8) 0.136(7) 0.095(6) 0.075(6) 0.084(6)
C3S 0.132(14) 0.106(11) 0.099(11) 0.068(9) 0.090(11) 0.095(11)

loop_
_atom_type_symbol
_atom_type_description
_atom_type_scat_dispersion_real
_atom_type_scat_dispersion_imag
_atom_type_scat_source
C C 0.0033 0.0016 'International Tables Vol C Tables 4.2.6.8 and 6.1.1.4'
H H 0.0000 0.0000 'International Tables Vol C Tables 4.2.6.8 and 6.1.1.4'
N N 0.0061 0.0033 'International Tables Vol C Tables 4.2.6.8 and 6.1.1.4'
O O 0.0106 0.0060 'International Tables Vol C Tables 4.2.6.8 and 6.1.1.4'
F F 0.0171 0.0103 'International Tables Vol C Tables 4.2.6.8 and 6.1.1.4'
P P 0.1023 0.0942 'International Tables Vol C Tables 4.2.6.8 and 6.1.1.4'
S S 0.1246 0.1234 'International Tables Vol C Tables 4.2.6.8 and 6.1.1.4'
Cl Cl 0.1484 0.1585 'International Tables Vol C Tables 4.2.6.8 and 6.1.1.4'
Rh Rh -1.1178 0.9187 'International Tables Vol C Tables 4.2.6.8 and 6.1.1.4'
Os Os -1.2165 7.6030 'International Tables Vol C Tables 4.2.6.8 and 6.1.1.4'

loop_
_geom_angle_atom_site_label_1
_geom_angle_atom_site_label_2
_geom_angle_atom_site_label_3
_geom_angle
C2 Os1 C1 110.11(15)
C2 Os1 C5 145.78(15)
C1 Os1 C5 103.90(15)
C2 Os1 C6 107.67(15)
C1 Os1 C6 141.95(15)
C5 Os1 C6 39.02(15)
C2 Os1 P3 95.46(11)
C1 Os1 P3 88.17(10)
C5 Os1 P3 89.11(10)
C6 Os1 P3 83.98(11)
C2 Os1 P1 88.93(11)
C1 Os1 P1 95.22(10)
C5 Os1 P1 84.35(10)
C6 Os1 P1 89.73(11)
P3 Os1 P1 173.19(3)
C2 Os1 Rh1 59.77(11)
C1 Os1 Rh1 50.36(10)
C5 Os1 Rh1 153.83(11)
C6 Os1 Rh1 167.14(11)
P3 Os1 Rh1 94.08(2)
P1 Os1 Rh1 92.63(2)
C4 Os2 C3 108.90(16)
C4 Os2 C8 104.46(15)
C3 Os2 C8 146.34(15)
C4 Os2 C7 143.12(15)
C3 Os2 C7 107.89(15)
C8 Os2 C7 39.27(14)
C4 Os2 P5 93.41(11)
C3 Os2 P5 88.49(10)
C8 Os2 P5 85.18(10)
C7 Os2 P5 90.03(10)
C4 Os2 P7 90.80(11)
C3 Os2 P7 92.82(10)
C8 Os2 P7 91.04(10)
C7 Os2 P7 84.91(10)
P5 Os2 P7 174.93(3)
C4 Os2 Rh2 57.33(11)
C3 Os2 Rh2 51.62(11)
C8 Os2 Rh2 161.70(11)
C7 Os2 Rh2 159.00(10)
P5 Os2 Rh2 93.58(2)
P7 Os2 Rh2 91.07(2)
N1 Rh1 C1 126.95(13)
N1 Rh1 P4 88.31(9)
C1 Rh1 P4 92.49(9)
N1 Rh1 P2 86.56(9)
C1 Rh1 P2 96.05(9)
P4 Rh1 P2 171.47(3)
N1 Rh1 C2 144.59(13)
C1 Rh1 C2 88.47(13)
P4 Rh1 C2 90.39(9)
P2 Rh1 C2 89.83(9)
N1 Rh1 Os1 172.30(9)
C1 Rh1 Os1 45.42(9)
P4 Rh1 Os1 92.86(2)
P2 Rh1 Os1 93.13(2)
C2 Rh1 Os1 43.07(9)
N2 Rh2 C3 135.84(12)
N2 Rh2 P6 87.35(8)
C3 Rh2 P6 87.37(9)
N2 Rh2 P8 85.40(8)
C3 Rh2 P8 102.17(9)
P6 Rh2 P8 170.45(3)
N2 Rh2 C4 135.82(12)
C3 Rh2 C4 88.33(13)
P6 Rh2 C4 95.20(9)
P8 Rh2 C4 85.73(9)
N2 Rh2 Os2 179.06(8)
C3 Rh2 Os2 44.90(9)
P6 Rh2 Os2 93.32(2)
P8 Rh2 Os2 93.87(2)
C4 Rh2 Os2 43.47(9)
C21 P1 C11 101.74(16)
C21 P1 C10 102.97(16)
C11 P1 C10 103.26(16)
C21 P1 Os1 114.65(11)
C11 P1 Os1 120.44(12)
C10 P1 Os1 111.73(11)
C41 P2 C31 106.37(17)
C41 P2 C10 105.90(16)
C31 P2 C10 101.80(15)
C41 P2 Rh1 115.96(12)
C31 P2 Rh1 112.21(13)
C10 P2 Rh1 113.37(11)
C51 P3 C61 102.81(19)
C51 P3 C20 101.44(17)
C61 P3 C20 100.87(17)
C51 P3 Os1 114.82(13)
C61 P3 Os1 120.51(13)
C20 P3 Os1 113.79(12)
C71 P4 C20 108.53(17)
C71 P4 C81 104.56(17)
C20 P4 C81 100.18(16)
C71 P4 Rh1 110.06(12)
C20 P4 Rh1 114.63(12)
C81 P4 Rh1 117.93(12)
C91 P5 C101 104.50(17)
C91 P5 C30 102.34(16)
C101 P5 C30 99.61(16)
C91 P5 Os2 119.02(12)
C101 P5 Os2 116.90(12)
C30 P5 Os2 111.85(11)
C121 P6 C111 102.90(16)
C121 P6 C30 105.20(17)
C111 P6 C30 102.65(16)
C121 P6 Rh2 115.58(12)
C111 P6 Rh2 114.56(11)
C30 P6 Rh2 114.41(11)
C131 P7 C141 101.81(16)
C131 P7 C40 101.94(16)
C141 P7 C40 102.42(16)
C131 P7 Os2 118.68(12)
C141 P7 Os2 118.71(12)
C40 P7 Os2 110.86(11)
C161 P8 C151 103.01(16)
C161 P8 C40 105.39(15)
C151 P8 C40 102.79(15)
C161 P8 Rh2 107.82(11)
C151 P8 Rh2 122.20(12)
C40 P8 Rh2 114.02(11)
C171 N1 Rh1 159.2(3)
C173 N2 Rh2 130.8(3)
O1 C1 Os1 156.9(3)
O1 C1 Rh1 118.0(3)
Os1 C1 Rh1 84.22(13)
O2 C2 Os1 168.2(3)
O2 C2 Rh1 113.6(3)
Os1 C2 Rh1 77.16(12)
O3 C3 Os2 160.1(3)
O3 C3 Rh2 115.7(3)
Os2 C3 Rh2 83.48(14)
O4 C4 Os2 164.5(3)
O4 C4 Rh2 115.8(3)
Os2 C4 Rh2 79.20(13)
C6 C5 Os1 70.6(2)
C5 C6 Os1 70.4(2)
C8 C7 Os2 70.3(2)
C7 C8 Os2 70.45(19)
P2 C10 P1 109.94(17)
C16 C11 C12 119.0(3)
C16 C11 P1 121.8(3)
C12 C11 P1 119.2(3)
C13 C12 C11 120.6(3)
C12 C13 C14 119.9(4)
C15 C14 C13 120.1(4)
C14 C15 C16 120.2(4)
C15 C16 C11 120.0(4)
P4 C20 P3 113.07(19)
C22 C21 C26 118.6(3)
C22 C21 P1 120.7(3)
C26 C21 P1 120.4(3)
C23 C22 C21 120.4(4)
C24 C23 C22 120.5(4)
C23 C24 C25 119.8(4)
C24 C25 C26 120.1(4)
C25 C26 C21 120.6(4)
P6 C30 P5 112.50(18)
C36 C31 C32 118.5(4)
C36 C31 P2 123.7(3)
C32 C31 P2 117.8(3)
C33 C32 C31 121.2(4)
C34 C33 C32 119.7(5)
C33 C34 C35 120.2(4)
C36 C35 C34 120.0(5)
C35 C36 C31 120.4(4)
P8 C40 P7 108.95(17)
C46 C41 C42 119.1(3)
C46 C41 P2 122.2(3)
C42 C41 P2 118.6(3)
C43 C42 C41 119.7(4)
C44 C43 C42 120.3(4)
C43 C44 C45 120.3(4)
C44 C45 C46 120.0(4)
C45 C46 C41 120.6(4)
C56 C51 C52 118.8(4)
C56 C51 P3 121.7(4)
C52 C51 P3 119.3(3)
C53 C52 C51 120.2(5)
C54 C53 C52 119.9(6)
C53 C54 C55 120.6(5)
C56 C55 C54 119.7(5)
C55 C56 C51 120.8(5)
C66 C61 C62 119.2(4)
C66 C61 P3 121.4(3)
C62 C61 P3 119.2(3)
C63 C62 C61 120.3(4)
C64 C63 C62 120.1(4)
C65 C64 C63 119.8(4)
C64 C65 C66 120.4(5)
C65 C66 C61 120.1(4)
C72 C71 C76 118.4(4)
C72 C71 P4 125.6(3)
C76 C71 P4 116.0(3)
C71 C72 C73 120.3(4)
C74 C73 C72 120.5(4)
C73 C74 C75 120.0(4)
C74 C75 C76 120.5(5)
C75 C76 C71 120.3(4)
C86 C81 C82 119.5(3)
C86 C81 P4 122.6(3)
C82 C81 P4 117.9(3)
C83 C82 C81 119.7(4)
C84 C83 C82 120.2(4)
C85 C84 C83 120.2(4)
C84 C85 C86 120.2(4)
C81 C86 C85 120.2(4)
C92 C91 C96 118.9(3)
C92 C91 P5 121.3(3)
C96 C91 P5 119.8(3)
C93 C92 C91 120.4(4)
C94 C93 C92 120.3(4)
C95 C94 C93 119.9(4)
C94 C95 C96 120.6(4)
C95 C96 C91 119.9(4)
C106 C101 C102 118.2(4)
C106 C101 P5 122.9(3)
C102 C101 P5 118.9(3)
C103 C102 C101 121.3(4)
C102 C103 C104 119.8(5)
C105 C104 C103 119.7(4)
C104 C105 C106 120.9(5)
C101 C106 C105 119.9(4)
C112 C111 C116 119.5(3)
C112 C111 P6 121.5(3)
C116 C111 P6 118.5(3)
C111 C112 C113 119.9(4)
C114 C113 C112 119.7(4)
C113 C114 C115 121.1(4)
C114 C115 C116 120.1(4)
C115 C116 C111 119.7(4)
C122 C121 C126 118.8(4)
C122 C121 P6 120.3(3)
C126 C121 P6 120.8(3)
C121 C122 C123 120.2(4)
C124 C123 C122 120.4(4)
C123 C124 C125 119.4(4)
C126 C125 C124 120.5(4)
C125 C126 C121 120.6(4)
C136 C131 C132 119.1(3)
C136 C131 P7 121.5(3)
C132 C131 P7 119.3(3)
C133 C132 C131 120.6(4)
C134 C133 C132 119.9(4)
C133 C134 C135 120.3(4)
C134 C135 C136 120.0(4)
C131 C136 C135 119.9(4)
C142 C141 C146 119.1(3)
C142 C141 P7 120.3(3)
C146 C141 P7 120.5(3)
C141 C142 C143 120.4(4)
C144 C143 C142 119.8(4)
C145 C144 C143 120.1(4)
C144 C145 C146 120.1(4)
C145 C146 C141 120.4(4)
C152 C151 C156 119.5(3)
C152 C151 P8 120.1(3)
C156 C151 P8 120.3(3)
C151 C152 C153 119.9(3)
C154 C153 C152 120.2(4)
C153 C154 C155 119.9(3)
C156 C155 C154 119.8(4)
C155 C156 C151 120.5(3)
C166 C161 C162 118.4(3)
C166 C161 P8 121.6(3)
C162 C161 P8 119.0(3)
C163 C162 C161 120.6(4)
C164 C163 C162 120.5(4)
C163 C164 C165 119.5(4)
C166 C165 C164 120.4(4)
C165 C166 C161 120.6(4)
N1 C171 C172 177.7(4)
C171 C172 C173 122.1(3)
N2 C173 C172 122.2(3)
N2 C173 C174 118.1(3)
C172 C173 C174 119.8(3)
O92A S1A O91A 123.3(7)
O92A S1A O93A 109.9(5)
O91A S1A O93A 111.6(7)
O92A S1A C90A 103.8(8)
O91A S1A C90A 108.3(8)
O93A S1A C90A 96.1(7)
F93A C90A F92A 111.3(10)
F93A C90A F91A 102.7(16)
F92A C90A F91A 110.2(13)
F93A C90A S1A 112.1(10)
F92A C90A S1A 106.6(14)
F91A C90A S1A 114.0(8)
O92B S1B O91B 123.0(7)
O92B S1B O93B 109.8(5)
O91B S1B O93B 111.7(8)
O92B S1B C90B 103.8(9)
O91B S1B C90B 108.5(8)
O93B S1B C90B 96.3(7)
F93B C90B F92B 111.3(10)
F93B C90B F91B 102.6(16)
F92B C90B F91B 110.3(14)
F93B C90B S1B 112.3(10)
F92B C90B S1B 106.5(14)
F91B C90B S1B 114.0(8)
Cl2S C1S Cl1S 110.6(3)
Cl3S C2S Cl4S 109.8(4)
Cl6S C3S Cl5S 99.6(7)
Cl7S C4S Cl8S 108.3(3)
Cl10 C5S Cl9S 108.0(3)
Cl11 C6S Cl12 108.0(3)

loop_
_geom_bond_atom_site_label_1
_geom_bond_atom_site_label_2
_geom_bond_distance
Os1 C2 1.935(4)
Os1 C1 1.978(3)
Os1 C5 2.167(3)
Os1 C6 2.169(3)
Os1 P3 2.3466(9)
Os1 P1 2.3576(9)
Os1 Rh1 2.7625(3)
Os2 C4 1.936(4)
Os2 C3 1.965(3)
Os2 C8 2.162(3)
Os2 C7 2.165(4)
Os2 P5 2.3496(9)
Os2 P7 2.3518(9)
Os2 Rh2 2.7651(3)
Rh1 N1 2.030(3)
Rh1 C1 2.138(3)
Rh1 P4 2.3060(9)
Rh1 P2 2.3081(9)
Rh1 C2 2.448(4)
Rh2 N2 2.084(3)
Rh2 C3 2.182(4)
Rh2 P6 2.3059(9)
Rh2 P8 2.3168(9)
Rh2 C4 2.370(4)
P1 C21 1.826(3)
P1 C11 1.827(3)
P1 C10 1.831(3)
P2 C41 1.821(4)
P2 C31 1.827(4)
P2 C10 1.829(3)
P3 C51 1.823(4)
P3 C61 1.827(4)
P3 C20 1.839(3)
P4 C71 1.816(4)
P4 C20 1.824(4)
P4 C81 1.827(3)
P5 C91 1.829(4)
P5 C101 1.832(4)
P5 C30 1.834(3)
P6 C121 1.821(4)
P6 C111 1.825(3)
P6 C30 1.830(4)
P7 C131 1.830(3)
P7 C141 1.832(4)
P7 C40 1.846(4)
P8 C161 1.826(4)
P8 C151 1.829(3)
P8 C40 1.836(3)
O1 C1 1.174(4)
O2 C2 1.161(4)
O3 C3 1.173(4)
O4 C4 1.160(4)
N1 C171 1.156(4)
N2 C173 1.319(4)
C5 C6 1.448(6)
C7 C8 1.454(5)
C11 C16 1.395(5)
C11 C12 1.395(5)
C12 C13 1.378(5)
C13 C14 1.385(6)
C14 C15 1.381(6)
C15 C16 1.385(5)
C21 C22 1.389(5)
C21 C26 1.394(5)
C22 C23 1.386(5)
C23 C24 1.377(6)
C24 C25 1.381(6)
C25 C26 1.384(5)
C31 C36 1.384(6)
C31 C32 1.392(6)
C32 C33 1.377(6)
C33 C34 1.369(7)
C34 C35 1.385(8)
C35 C36 1.383(6)
C41 C46 1.385(5)
C41 C42 1.403(5)
C42 C43 1.388(6)
C43 C44 1.375(6)
C44 C45 1.379(6)
C45 C46 1.383(5)
C51 C56 1.391(6)
C51 C52 1.397(6)
C52 C53 1.393(6)
C53 C54 1.367(9)
C54 C55 1.392(9)
C55 C56 1.375(7)
C61 C66 1.388(6)
C61 C62 1.393(6)
C62 C63 1.385(7)
C63 C64 1.385(8)
C64 C65 1.378(7)
C65 C66 1.388(6)
C71 C72 1.379(5)
C71 C76 1.393(6)
C72 C73 1.390(6)
C73 C74 1.353(7)
C74 C75 1.366(7)
C75 C76 1.376(6)
C81 C86 1.382(5)
C81 C82 1.395(5)
C82 C83 1.386(5)
C83 C84 1.377(6)
C84 C85 1.376(7)
C85 C86 1.384(6)
C91 C92 1.389(5)
C91 C96 1.404(5)
C92 C93 1.388(5)
C93 C94 1.382(6)
C94 C95 1.376(7)
C95 C96 1.387(6)
C101 C106 1.390(5)
C101 C102 1.390(5)
C102 C103 1.375(6)
C103 C104 1.383(7)
C104 C105 1.363(7)
C105 C106 1.393(6)
C111 C112 1.392(5)
C111 C116 1.402(5)
C112 C113 1.399(5)
C113 C114 1.372(7)
C114 C115 1.373(7)
C115 C116 1.389(5)
C121 C122 1.383(6)
C121 C126 1.394(5)
C122 C123 1.389(6)
C123 C124 1.379(7)
C124 C125 1.382(7)
C125 C126 1.372(6)
C131 C136 1.389(5)
C131 C132 1.400(5)
C132 C133 1.382(5)
C133 C134 1.382(7)
C134 C135 1.383(7)
C135 C136 1.398(6)
C141 C142 1.383(5)
C141 C146 1.396(5)
C142 C143 1.394(5)
C143 C144 1.386(6)
C144 C145 1.379(6)
C145 C146 1.384(5)
C151 C152 1.386(5)
C151 C156 1.389(5)
C152 C153 1.393(5)
C153 C154 1.380(6)
C154 C155 1.391(6)
C155 C156 1.382(5)
C161 C166 1.387(5)
C161 C162 1.401(5)
C162 C163 1.380(6)
C163 C164 1.376(6)
C164 C165 1.386(6)
C165 C166 1.383(6)
C171 C172 1.384(5)
C172 C173 1.386(5)
C173 C174 1.512(5)
S1A O92A 1.328(8)
S1A O91A 1.368(11)
S1A O93A 1.485(8)
S1A C90A 1.842(11)
F91A C90A 1.349(15)
F92A C90A 1.32(2)
F93A C90A 1.30(2)
S1B O92B 1.328(9)
S1B O91B 1.367(11)
S1B O93B 1.485(8)
S1B C90B 1.842(11)
F91B C90B 1.349(15)
F92B C90B 1.32(2)
F93B C90B 1.30(2)
Cl1S C1S 1.780(7)
Cl2S C1S 1.727(6)
Cl3S C2S 1.737(9)
Cl4S C2S 1.768(10)
Cl5S C3S 1.922(18)
Cl6S C3S 1.752(11)
Cl7S C4S 1.770(2)
Cl8S C4S 1.770(2)
Cl9S C5S 1.770(2)
Cl10 C5S 1.769(2)
Cl11 C6S 1.769(2)
Cl12 C6S 1.770(2)

loop_
_geom_torsion_atom_site_label_1
_geom_torsion_atom_site_label_2
_geom_torsion_atom_site_label_3
_geom_torsion_atom_site_label_4
_geom_torsion
C2 Os1 Rh1 N1 -173.9(7)
C1 Os1 Rh1 N1 7.9(7)
C5 Os1 Rh1 N1 -4.1(7)
C6 Os1 Rh1 N1 172.9(8)
P3 Os1 Rh1 N1 92.2(6)
P1 Os1 Rh1 N1 -86.7(6)
C2 Os1 Rh1 C1 178.18(18)
C5 Os1 Rh1 C1 -12.1(3)
C6 Os1 Rh1 C1 165.0(5)
P3 Os1 Rh1 C1 84.23(13)
P1 Os1 Rh1 C1 -94.60(13)
C2 Os1 Rh1 P4 87.51(13)
C1 Os1 Rh1 P4 -90.67(13)
C5 Os1 Rh1 P4 -102.7(2)
C6 Os1 Rh1 P4 74.3(5)
P3 Os1 Rh1 P4 -6.44(3)
P1 Os1 Rh1 P4 174.73(3)
C2 Os1 Rh1 P2 -86.41(13)
C1 Os1 Rh1 P2 95.41(13)
C5 Os1 Rh1 P2 83.3(2)
C6 Os1 Rh1 P2 -99.6(5)
P3 Os1 Rh1 P2 179.64(3)
P1 Os1 Rh1 P2 0.82(3)
C1 Os1 Rh1 C2 -178.18(18)
C5 Os1 Rh1 C2 169.8(3)
C6 Os1 Rh1 C2 -13.2(5)
P3 Os1 Rh1 C2 -93.95(13)
P1 Os1 Rh1 C2 87.22(13)
C4 Os2 Rh2 N2 41(5)
C3 Os2 Rh2 N2 -142(5)
C8 Os2 Rh2 N2 47(5)
C7 Os2 Rh2 N2 -128(5)
P5 Os2 Rh2 N2 133(5)
P7 Os2 Rh2 N2 -49(5)
C4 Os2 Rh2 C3 -176.98(17)
C8 Os2 Rh2 C3 -170.7(3)
C7 Os2 Rh2 C3 14.2(3)
P5 Os2 Rh2 C3 -85.23(13)
P7 Os2 Rh2 C3 92.76(13)
C4 Os2 Rh2 P6 -94.06(12)
C3 Os2 Rh2 P6 82.92(13)
C8 Os2 Rh2 P6 -87.8(3)
C7 Os2 Rh2 P6 97.2(3)
P5 Os2 Rh2 P6 -2.31(3)
P7 Os2 Rh2 P6 175.67(3)
C4 Os2 Rh2 P8 79.64(12)
C3 Os2 Rh2 P8 -103.38(13)
C8 Os2 Rh2 P8 85.9(3)
C7 Os2 Rh2 P8 -89.1(3)
P5 Os2 Rh2 P8 171.40(3)
P7 Os2 Rh2 P8 -10.62(3)
C3 Os2 Rh2 C4 176.98(18)
C8 Os2 Rh2 C4 6.3(3)
C7 Os2 Rh2 C4 -168.8(3)
P5 Os2 Rh2 C4 91.76(12)
P7 Os2 Rh2 C4 -90.26(12)
C2 Os1 P1 C21 -82.32(17)
C1 Os1 P1 C21 167.58(16)
C5 Os1 P1 C21 64.08(17)
C6 Os1 P1 C21 25.36(17)
P3 Os1 P1 C21 47.9(3)
Rh1 Os1 P1 C21 -141.99(13)
C2 Os1 P1 C11 155.71(17)
C1 Os1 P1 C11 45.61(16)
C5 Os1 P1 C11 -57.89(17)
C6 Os1 P1 C11 -96.61(17)
P3 Os1 P1 C11 -74.1(3)
Rh1 Os1 P1 C11 96.04(13)
C2 Os1 P1 C10 34.35(16)
C1 Os1 P1 C10 -75.75(15)
C5 Os1 P1 C10 -179.25(16)
C6 Os1 P1 C10 142.03(16)
P3 Os1 P1 C10 164.6(3)
Rh1 Os1 P1 C10 -25.32(12)
N1 Rh1 P2 C41 73.45(15)
C1 Rh1 P2 C41 -53.36(15)
P4 Rh1 P2 C41 126.6(2)
C2 Rh1 P2 C41 -141.80(15)
Os1 Rh1 P2 C41 -98.84(12)
N1 Rh1 P2 C31 -49.05(15)
C1 Rh1 P2 C31 -175.86(15)
P4 Rh1 P2 C31 4.1(3)
C2 Rh1 P2 C31 95.70(15)
Os1 Rh1 P2 C31 138.66(12)
N1 Rh1 P2 C10 -163.70(15)
C1 Rh1 P2 C10 69.49(15)
P4 Rh1 P2 C10 -110.5(2)
C2 Rh1 P2 C10 -18.95(15)
Os1 Rh1 P2 C10 24.01(12)
C2 Os1 P3 C51 171.48(19)
C1 Os1 P3 C51 -78.49(18)
C5 Os1 P3 C51 25.46(19)
C6 Os1 P3 C51 64.23(19)
P1 Os1 P3 C51 41.5(3)
Rh1 Os1 P3 C51 -128.54(15)
C2 Os1 P3 C61 47.69(19)
C1 Os1 P3 C61 157.73(18)
C5 Os1 P3 C61 -98.33(19)
C6 Os1 P3 C61 -59.56(19)
P1 Os1 P3 C61 -82.2(3)
Rh1 Os1 P3 C61 107.68(15)
C2 Os1 P3 C20 -72.24(17)
C1 Os1 P3 C20 37.79(16)
C5 Os1 P3 C20 141.74(17)
C6 Os1 P3 C20 -179.49(17)
P1 Os1 P3 C20 157.8(3)
Rh1 Os1 P3 C20 -12.26(13)
N1 Rh1 P4 C71 90.45(15)
C1 Rh1 P4 C71 -142.64(15)
P2 Rh1 P4 C71 37.4(3)
C2 Rh1 P4 C71 -54.16(15)
Os1 Rh1 P4 C71 -97.17(13)
N1 Rh1 P4 C20 -146.90(15)
C1 Rh1 P4 C20 -19.98(15)
P2 Rh1 P4 C20 160.0(2)
C2 Rh1 P4 C20 68.50(15)
Os1 Rh1 P4 C20 25.48(13)
N1 Rh1 P4 C81 -29.32(16)
C1 Rh1 P4 C81 97.60(16)
P2 Rh1 P4 C81 -82.4(3)
C2 Rh1 P4 C81 -173.92(16)
Os1 Rh1 P4 C81 143.06(14)
C4 Os2 P5 C91 -38.28(17)
C3 Os2 P5 C91 -147.13(17)
C8 Os2 P5 C91 65.96(17)
C7 Os2 P5 C91 104.97(16)
P7 Os2 P5 C91 107.8(3)
Rh2 Os2 P5 C91 -95.73(13)
C4 Os2 P5 C101 -165.33(17)
C3 Os2 P5 C101 85.82(17)
C8 Os2 P5 C101 -61.09(17)
C7 Os2 P5 C101 -22.08(17)
P7 Os2 P5 C101 -19.3(4)
Rh2 Os2 P5 C101 137.22(13)
C4 Os2 P5 C30 80.77(17)
C3 Os2 P5 C30 -28.07(17)
C8 Os2 P5 C30 -174.99(17)
C7 Os2 P5 C30 -135.97(17)
P7 Os2 P5 C30 -133.2(3)
Rh2 Os2 P5 C30 23.33(13)
N2 Rh2 P6 C121 -76.07(15)
C3 Rh2 P6 C121 147.79(15)
P8 Rh2 P6 C121 -35.5(2)
C4 Rh2 P6 C121 59.71(15)
Os2 Rh2 P6 C121 103.27(13)
N2 Rh2 P6 C111 43.33(16)
C3 Rh2 P6 C111 -92.81(17)
P8 Rh2 P6 C111 83.9(2)
C4 Rh2 P6 C111 179.11(16)
Os2 Rh2 P6 C111 -137.34(14)
N2 Rh2 P6 C30 161.48(15)
C3 Rh2 P6 C30 25.34(15)
P8 Rh2 P6 C30 -157.9(2)
C4 Rh2 P6 C30 -62.74(15)
Os2 Rh2 P6 C30 -19.19(13)
C4 Os2 P7 C131 95.38(18)
C3 Os2 P7 C131 -155.66(18)
C8 Os2 P7 C131 -9.10(18)
C7 Os2 P7 C131 -47.93(18)
P5 Os2 P7 C131 -50.8(4)
Rh2 Os2 P7 C131 152.71(14)
C4 Os2 P7 C141 -140.17(17)
C3 Os2 P7 C141 -31.21(17)
C8 Os2 P7 C141 115.35(17)
C7 Os2 P7 C141 76.52(16)
P5 Os2 P7 C141 73.7(4)
Rh2 Os2 P7 C141 -82.84(13)
C4 Os2 P7 C40 -22.06(16)
C3 Os2 P7 C40 86.91(16)
C8 Os2 P7 C40 -126.54(15)
C7 Os2 P7 C40 -165.37(15)
P5 Os2 P7 C40 -168.2(3)
Rh2 Os2 P7 C40 35.28(11)
N2 Rh2 P8 C161 48.26(14)
C3 Rh2 P8 C161 -175.77(15)
P6 Rh2 P8 C161 7.6(2)
C4 Rh2 P8 C161 -88.41(14)
Os2 Rh2 P8 C161 -131.14(12)
N2 Rh2 P8 C151 -70.55(16)
C3 Rh2 P8 C151 65.41(16)
P6 Rh2 P8 C151 -111.2(2)
C4 Rh2 P8 C151 152.78(16)
Os2 Rh2 P8 C151 110.04(14)
N2 Rh2 P8 C40 164.90(15)
C3 Rh2 P8 C40 -59.13(15)
P6 Rh2 P8 C40 124.2(2)
C4 Rh2 P8 C40 28.23(15)
Os2 Rh2 P8 C40 -14.50(12)
C1 Rh1 N1 C171 4.0(9)
P4 Rh1 N1 C171 95.9(8)
P2 Rh1 N1 C171 -90.9(8)
C2 Rh1 N1 C171 -175.8(7)
Os1 Rh1 N1 C171 -3.0(14)
C3 Rh2 N2 C173 -3.9(4)
P6 Rh2 N2 C173 -87.4(3)
P8 Rh2 N2 C173 98.9(3)
C4 Rh2 N2 C173 177.9(3)
Os2 Rh2 N2 C173 138(5)
C2 Os1 C1 O1 163.5(7)
C5 Os1 C1 O1 -20.3(8)
C6 Os1 C1 O1 -9.5(9)
P3 Os1 C1 O1 68.4(7)
P1 Os1 C1 O1 -105.7(7)
Rh1 Os1 C1 O1 165.2(8)
C2 Os1 C1 Rh1 -1.67(17)
C5 Os1 C1 Rh1 174.55(12)
C6 Os1 C1 Rh1 -174.64(17)
P3 Os1 C1 Rh1 -96.82(9)
P1 Os1 C1 Rh1 89.10(9)
N1 Rh1 C1 O1 7.9(4)
P4 Rh1 C1 O1 -81.9(3)
P2 Rh1 C1 O1 98.1(3)
C2 Rh1 C1 O1 -172.2(3)
Os1 Rh1 C1 O1 -173.5(4)
N1 Rh1 C1 Os1 -178.67(11)
P4 Rh1 C1 Os1 91.57(9)
P2 Rh1 C1 Os1 -88.43(9)
C2 Rh1 C1 Os1 1.24(12)
C1 Os1 C2 O2 158.5(16)
C5 Os1 C2 O2 -15.0(18)
C6 Os1 C2 O2 -26.0(16)
P3 Os1 C2 O2 -111.4(16)
P1 Os1 C2 O2 63.3(16)
Rh1 Os1 C2 O2 157.0(17)
C1 Os1 C2 Rh1 1.49(15)
C5 Os1 C2 Rh1 -172.0(2)
C6 Os1 C2 Rh1 176.95(11)
P3 Os1 C2 Rh1 91.54(7)
P1 Os1 C2 Rh1 -93.68(7)
N1 Rh1 C2 O2 3.6(4)
C1 Rh1 C2 O2 -176.3(3)
P4 Rh1 C2 O2 91.2(3)
P2 Rh1 C2 O2 -80.3(3)
Os1 Rh1 C2 O2 -175.0(4)
N1 Rh1 C2 Os1 178.59(15)
C1 Rh1 C2 Os1 -1.30(13)
P4 Rh1 C2 Os1 -93.77(10)
P2 Rh1 C2 Os1 94.76(10)
C4 Os2 C3 O3 -162.8(8)
C8 Os2 C3 O3 9.2(10)
C7 Os2 C3 O3 19.8(9)
P5 Os2 C3 O3 -69.7(9)
P7 Os2 C3 O3 105.4(9)
Rh2 Os2 C3 O3 -165.5(9)
C4 Os2 C3 Rh2 2.68(16)
C8 Os2 C3 Rh2 174.75(19)
C7 Os2 C3 Rh2 -174.69(12)
P5 Os2 C3 Rh2 95.77(8)
P7 Os2 C3 Rh2 -89.13(8)
N2 Rh2 C3 O3 -6.2(4)
P6 Rh2 C3 O3 77.2(3)
P8 Rh2 C3 O3 -102.2(3)
C4 Rh2 C3 O3 172.5(3)
Os2 Rh2 C3 O3 174.6(4)
N2 Rh2 C3 Os2 179.17(11)
P6 Rh2 C3 Os2 -97.36(9)
P8 Rh2 C3 Os2 83.19(10)
C4 Rh2 C3 Os2 -2.08(12)
C3 Os2 C4 O4 -168.5(11)
C8 Os2 C4 O4 16.0(12)
C7 Os2 C4 O4 7.3(13)
P5 Os2 C4 O4 101.9(11)
P7 Os2 C4 O4 -75.2(11)
Rh2 Os2 C4 O4 -166.0(12)
C3 Os2 C4 Rh2 -2.50(14)
C8 Os2 C4 Rh2 -177.97(11)
C7 Os2 C4 Rh2 173.33(18)
P5 Os2 C4 Rh2 -92.07(7)
P7 Os2 C4 Rh2 90.76(7)
N2 Rh2 C4 O4 -3.2(4)
C3 Rh2 C4 O4 178.0(3)
P6 Rh2 C4 O4 -94.8(3)
P8 Rh2 C4 O4 75.7(3)
Os2 Rh2 C4 O4 175.9(4)
N2 Rh2 C4 Os2 -179.12(11)
C3 Rh2 C4 Os2 2.13(12)
P6 Rh2 C4 Os2 89.34(9)
P8 Rh2 C4 Os2 -100.20(9)
C2 Os1 C5 C6 -16.9(4)
C1 Os1 C5 C6 169.4(2)
P3 Os1 C5 C6 81.5(2)
P1 Os1 C5 C6 -96.6(2)
Rh1 Os1 C5 C6 178.97(18)
C2 Os1 C6 C5 170.1(2)
C1 Os1 C6 C5 -16.8(3)
P3 Os1 C6 C5 -96.0(2)
P1 Os1 C6 C5 81.3(2)
Rh1 Os1 C6 C5 -178.0(4)
C4 Os2 C7 C8 13.4(4)
C3 Os2 C7 C8 -170.8(2)
P5 Os2 C7 C8 -82.3(2)
P7 Os2 C7 C8 97.9(2)
Rh2 Os2 C7 C8 177.6(2)
C4 Os2 C8 C7 -171.7(2)
C3 Os2 C8 C7 16.0(4)
P5 Os2 C8 C7 96.0(2)
P7 Os2 C8 C7 -80.7(2)
Rh2 Os2 C8 C7 -177.2(2)
C41 P2 C10 P1 81.7(2)
C31 P2 C10 P1 -167.27(19)
Rh1 P2 C10 P1 -46.54(19)
C21 P1 C10 P2 170.16(17)
C11 P1 C10 P2 -84.2(2)
Os1 P1 C10 P2 46.62(19)
C21 P1 C11 C16 -130.1(3)
C10 P1 C11 C16 123.4(3)
Os1 P1 C11 C16 -2.0(3)
C21 P1 C11 C12 51.4(3)
C10 P1 C11 C12 -55.1(3)
Os1 P1 C11 C12 179.5(2)
C16 C11 C12 C13 0.6(5)
P1 C11 C12 C13 179.1(3)
C11 C12 C13 C14 -0.4(6)
C12 C13 C14 C15 0.0(6)
C13 C14 C15 C16 0.3(6)
C14 C15 C16 C11 -0.1(6)
C12 C11 C16 C15 -0.3(5)
P1 C11 C16 C15 -178.8(3)
C71 P4 C20 P3 84.2(2)
C81 P4 C20 P3 -166.59(19)
Rh1 P4 C20 P3 -39.3(2)
C51 P3 C20 P4 156.1(2)
C61 P3 C20 P4 -98.2(2)
Os1 P3 C20 P4 32.3(2)
C11 P1 C21 C22 -153.2(3)
C10 P1 C21 C22 -46.4(3)
Os1 P1 C21 C22 75.2(3)
C11 P1 C21 C26 32.8(3)
C10 P1 C21 C26 139.6(3)
Os1 P1 C21 C26 -98.9(3)
C26 C21 C22 C23 0.1(6)
P1 C21 C22 C23 -174.0(3)
C21 C22 C23 C24 0.0(7)
C22 C23 C24 C25 -0.1(7)
C23 C24 C25 C26 0.2(7)
C24 C25 C26 C21 -0.1(6)
C22 C21 C26 C25 -0.1(6)
P1 C21 C26 C25 174.1(3)
C121 P6 C30 P5 -87.9(2)
C111 P6 C30 P5 164.72(19)
Rh2 P6 C30 P5 40.0(2)
C91 P5 C30 P6 87.2(2)
C101 P5 C30 P6 -165.57(19)
Os2 P5 C30 P6 -41.4(2)
C41 P2 C31 C36 21.0(4)
C10 P2 C31 C36 -89.7(3)
Rh1 P2 C31 C36 148.8(3)
C41 P2 C31 C32 -160.9(3)
C10 P2 C31 C32 88.4(3)
Rh1 P2 C31 C32 -33.1(3)
C36 C31 C32 C33 0.1(6)
P2 C31 C32 C33 -178.1(3)
C31 C32 C33 C34 -0.3(7)
C32 C33 C34 C35 0.8(7)
C33 C34 C35 C36 -1.1(8)
C34 C35 C36 C31 0.9(7)
C32 C31 C36 C35 -0.4(6)
P2 C31 C36 C35 177.7(3)
C161 P8 C40 P7 159.70(17)
C151 P8 C40 P7 -92.73(19)
Rh2 P8 C40 P7 41.65(19)
C131 P7 C40 P8 -179.02(17)
C141 P7 C40 P8 75.86(19)
Os2 P7 C40 P8 -51.75(18)
C31 P2 C41 C46 -73.7(3)
C10 P2 C41 C46 34.1(3)
Rh1 P2 C41 C46 160.8(3)
C31 P2 C41 C42 109.1(3)
C10 P2 C41 C42 -143.1(3)
Rh1 P2 C41 C42 -16.4(3)
C46 C41 C42 C43 0.1(6)
P2 C41 C42 C43 177.4(3)
C41 C42 C43 C44 -1.2(7)
C42 C43 C44 C45 1.9(7)
C43 C44 C45 C46 -1.7(7)
C44 C45 C46 C41 0.7(6)
C42 C41 C46 C45 0.1(6)
P2 C41 C46 C45 -177.1(3)
C61 P3 C51 C56 31.8(4)
C20 P3 C51 C56 135.9(3)
Os1 P3 C51 C56 -101.0(3)
C61 P3 C51 C52 -154.2(3)
C20 P3 C51 C52 -50.1(4)
Os1 P3 C51 C52 73.1(3)
C56 C51 C52 C53 -3.9(6)
P3 C51 C52 C53 -178.1(3)
C51 C52 C53 C54 2.1(7)
C52 C53 C54 C55 0.6(7)
C53 C54 C55 C56 -1.4(7)
C54 C55 C56 C51 -0.4(7)
C52 C51 C56 C55 3.1(6)
P3 C51 C56 C55 177.2(3)
C51 P3 C61 C66 -137.4(3)
C20 P3 C61 C66 118.0(3)
Os1 P3 C61 C66 -8.1(4)
C51 P3 C61 C62 48.3(4)
C20 P3 C61 C62 -56.3(4)
Os1 P3 C61 C62 177.6(3)
C66 C61 C62 C63 -2.0(7)
P3 C61 C62 C63 172.5(4)
C61 C62 C63 C64 0.6(8)
C62 C63 C64 C65 1.1(8)
C63 C64 C65 C66 -1.4(8)
C64 C65 C66 C61 0.0(7)
C62 C61 C66 C65 1.7(6)
P3 C61 C66 C65 -172.6(3)
C20 P4 C71 C72 11.9(4)
C81 P4 C71 C72 -94.3(4)
Rh1 P4 C71 C72 138.1(3)
C20 P4 C71 C76 -168.2(3)
C81 P4 C71 C76 85.5(3)
Rh1 P4 C71 C76 -42.0(3)
C76 C71 C72 C73 0.4(6)
P4 C71 C72 C73 -179.7(4)
C71 C72 C73 C74 -0.7(8)
C72 C73 C74 C75 0.1(8)
C73 C74 C75 C76 0.6(9)
C74 C75 C76 C71 -0.8(8)
C72 C71 C76 C75 0.3(7)
P4 C71 C76 C75 -179.6(4)
C71 P4 C81 C86 18.9(4)
C20 P4 C81 C86 -93.4(3)
Rh1 P4 C81 C86 141.5(3)
C71 P4 C81 C82 -163.6(3)
C20 P4 C81 C82 84.0(3)
Rh1 P4 C81 C82 -41.0(3)
C86 C81 C82 C83 1.5(6)
P4 C81 C82 C83 -176.1(3)
C81 C82 C83 C84 -0.5(6)
C82 C83 C84 C85 -0.6(7)
C83 C84 C85 C86 0.8(7)
C82 C81 C86 C85 -1.3(6)
P4 C81 C86 C85 176.1(3)
C84 C85 C86 C81 0.2(7)
C101 P5 C91 C92 126.6(3)
C30 P5 C91 C92 -129.9(3)
Os2 P5 C91 C92 -6.1(3)
C101 P5 C91 C96 -56.6(3)
C30 P5 C91 C96 46.9(3)
Os2 P5 C91 C96 170.7(3)
C96 C91 C92 C93 -2.1(5)
P5 C91 C92 C93 174.7(3)
C91 C92 C93 C94 0.5(6)
C92 C93 C94 C95 1.0(6)
C93 C94 C95 C96 -0.9(7)
C94 C95 C96 C91 -0.8(6)
C92 C91 C96 C95 2.3(6)
P5 C91 C96 C95 -174.6(3)
C91 P5 C101 C106 -19.2(4)
C30 P5 C101 C106 -124.7(3)
Os2 P5 C101 C106 114.7(3)
C91 P5 C101 C102 161.1(3)
C30 P5 C101 C102 55.5(3)
Os2 P5 C101 C102 -65.1(3)
C106 C101 C102 C103 4.0(6)
P5 C101 C102 C103 -176.2(3)
C101 C102 C103 C104 -2.4(7)
C102 C103 C104 C105 -0.6(8)
C103 C104 C105 C106 1.9(8)
C102 C101 C106 C105 -2.7(6)
P5 C101 C106 C105 177.5(3)
C104 C105 C106 C101 -0.2(7)
C121 P6 C111 C112 -149.8(3)
C30 P6 C111 C112 -40.7(3)
Rh2 P6 C111 C112 83.9(3)
C121 P6 C111 C116 38.3(3)
C30 P6 C111 C116 147.4(3)
Rh2 P6 C111 C116 -87.9(3)
C116 C111 C112 C113 0.2(5)
P6 C111 C112 C113 -171.6(3)
C111 C112 C113 C114 0.5(6)
C112 C113 C114 C115 -0.6(6)
C113 C114 C115 C116 0.0(6)
C114 C115 C116 C111 0.7(6)
C112 C111 C116 C115 -0.8(5)
P6 C111 C116 C115 171.3(3)
C111 P6 C121 C122 -123.3(3)
C30 P6 C121 C122 129.5(3)
Rh2 P6 C121 C122 2.3(4)
C111 P6 C121 C126 54.7(3)
C30 P6 C121 C126 -52.4(3)
Rh2 P6 C121 C126 -179.6(3)
C126 C121 C122 C123 0.5(6)
P6 C121 C122 C123 178.6(3)
C121 C122 C123 C124 -0.8(7)
C122 C123 C124 C125 0.7(8)
C123 C124 C125 C126 -0.3(7)
C124 C125 C126 C121 0.0(7)
C122 C121 C126 C125 -0.1(6)
P6 C121 C126 C125 -178.1(3)
C141 P7 C131 C136 -25.7(4)
C40 P7 C131 C136 -131.3(3)
Os2 P7 C131 C136 106.6(3)
C141 P7 C131 C132 156.6(3)
C40 P7 C131 C132 51.0(3)
Os2 P7 C131 C132 -71.1(3)
C136 C131 C132 C133 3.6(6)
P7 C131 C132 C133 -178.7(3)
C131 C132 C133 C134 -2.2(6)
C132 C133 C134 C135 -0.9(7)
C133 C134 C135 C136 2.4(7)
C132 C131 C136 C135 -2.0(6)
P7 C131 C136 C135 -179.7(3)
C134 C135 C136 C131 -1.0(6)
C131 P7 C141 C142 116.6(3)
C40 P7 C141 C142 -138.2(3)
Os2 P7 C141 C142 -15.8(3)
C131 P7 C141 C146 -63.5(3)
C40 P7 C141 C146 41.7(3)
Os2 P7 C141 C146 164.2(3)
C146 C141 C142 C143 -2.1(5)
P7 C141 C142 C143 177.8(3)
C141 C142 C143 C144 -0.4(6)
C142 C143 C144 C145 2.5(6)
C143 C144 C145 C146 -1.9(6)
C144 C145 C146 C141 -0.6(6)
C142 C141 C146 C145 2.6(6)
P7 C141 C146 C145 -177.3(3)
C161 P8 C151 C152 -132.0(3)
C40 P8 C151 C152 118.6(3)
Rh2 P8 C151 C152 -10.9(3)
C161 P8 C151 C156 48.7(3)
C40 P8 C151 C156 -60.7(3)
Rh2 P8 C151 C156 169.8(3)
C156 C151 C152 C153 0.4(6)
P8 C151 C152 C153 -178.9(3)
C151 C152 C153 C154 0.1(6)
C152 C153 C154 C155 -0.2(6)
C153 C154 C155 C156 -0.3(6)
C154 C155 C156 C151 0.9(6)
C152 C151 C156 C155 -0.9(6)
P8 C151 C156 C155 178.4(3)
C151 P8 C161 C166 -154.8(3)
C40 P8 C161 C166 -47.4(3)
Rh2 P8 C161 C166 74.7(3)
C151 P8 C161 C162 36.5(3)
C40 P8 C161 C162 143.9(3)
Rh2 P8 C161 C162 -93.9(3)
C166 C161 C162 C163 -1.3(6)
P8 C161 C162 C163 167.8(3)
C161 C162 C163 C164 0.1(7)
C162 C163 C164 C165 1.5(7)
C163 C164 C165 C166 -2.0(8)
C164 C165 C166 C161 0.8(7)
C162 C161 C166 C165 0.8(6)
P8 C161 C166 C165 -167.9(3)
Rh1 N1 C171 C172 -89(10)
N1 C171 C172 C173 -171(10)
Rh2 N2 C173 C172 4.9(5)
Rh2 N2 C173 C174 -176.2(3)
C171 C172 C173 N2 175.4(3)
C171 C172 C173 C174 -3.4(5)
O92A S1A C90A F93A 58.0(12)
O91A S1A C90A F93A -74.5(14)
O93A S1A C90A F93A 170.3(11)
O92A S1A C90A F92A -180.0(10)
O91A S1A C90A F92A 47.5(13)
O93A S1A C90A F92A -67.7(10)
O92A S1A C90A F91A -58.1(16)
O91A S1A C90A F91A 169.3(14)
O93A S1A C90A F91A 54.2(16)
O92B S1B C90B F93B 58.4(13)
O91B S1B C90B F93B -74.0(16)
O93B S1B C90B F93B 170.6(13)
O92B S1B C90B F92B -179.5(11)
O91B S1B C90B F92B 48.1(15)
O93B S1B C90B F92B -67.2(12)
O92B S1B C90B F91B -57.7(18)
O91B S1B C90B F91B 169.9(16)
O93B S1B C90B F91B 54.6(17)
